data_7062666
loop_
_publ_author_name
'Cen, Peipei'
'Ma, Tongtong'
'Jiang, Fujunrui'
'Zhang, Fengyuan'
'He, Yanping'
'Ding, Runmei'
'Tian, Danian'

_publ_section_title
;
 Fluorescent cadmium(ii) metal--organic frameworks exhibit excellent
 stability and detection ability to Fe3+ and MnO4&#x2212; ions
;
_journal_issue 35
_journal_name_full 'New Journal of Chemistry'
_journal_page_first 16741
_journal_page_last 16747
_journal_paper_doi 10.1039/D3NJ02631K
_journal_volume 47
_journal_year 2023
_chemical_formula_moiety 'C648 H388 Cd17 O96'
_chemical_formula_sum 'C648 H396 Cd17 O96'
_chemical_formula_weight 11628.42
_space_group_crystal_system monoclinic
_space_group_IT_number 15
_space_group_name_Hall '-C 2yc'
_space_group_name_H-M_alt 'C 1 2/c 1'
_atom_sites_solution_hydrogens mixed
_audit_creation_date 2022-06-21
_audit_creation_method
;
Olex2 1.3
(compiled 2020.11.12 svn.r5f609507 for OlexSys, GUI svn.r6408)
;
_audit_update_record
;
2022-06-21 deposited with the CCDC.	2023-08-09 downloaded from the CCDC.
;
_cell_angle_alpha 90
_cell_angle_beta 98.922(2)
_cell_angle_gamma 90
_cell_formula_units_Z 1
_cell_length_a 17.9028(5)
_cell_length_b 38.1443(11)
_cell_length_c 31.7645(9)
_cell_measurement_reflns_used 9887
_cell_measurement_temperature 190(2)
_cell_measurement_theta_max 47.63
_cell_measurement_theta_min 2.45
_cell_volume 21429.2(11)
_computing_molecular_graphics 'Olex2 1.3 (Dolomanov et al., 2009)'
_computing_publication_material 'Olex2 1.3 (Dolomanov et al., 2009)'
_computing_structure_refinement 'XL  (Sheldrick, 2008)'
_computing_structure_solution 'SHELXT 2014/5 (Sheldrick, 2014)'
_diffrn_ambient_temperature 189.98
_diffrn_measured_fraction_theta_full 0.998
_diffrn_measured_fraction_theta_max 0.998
_diffrn_measurement_device_type 'BRUKER D8 VENTURE PHOTON II'
_diffrn_radiation_type GaK\a
_diffrn_radiation_wavelength 1.34139
_diffrn_reflns_av_R_equivalents 0.1175
_diffrn_reflns_av_unetI/netI 0.0719
_diffrn_reflns_Laue_measured_fraction_full 0.998
_diffrn_reflns_Laue_measured_fraction_max 0.998
_diffrn_reflns_limit_h_max 20
_diffrn_reflns_limit_h_min -20
_diffrn_reflns_limit_k_max 44
_diffrn_reflns_limit_k_min -44
_diffrn_reflns_limit_l_max 36
_diffrn_reflns_limit_l_min -36
_diffrn_reflns_number 147613
_diffrn_reflns_point_group_measured_fraction_full 0.998
_diffrn_reflns_point_group_measured_fraction_max 0.998
_diffrn_reflns_theta_full 51.361
_diffrn_reflns_theta_max 51.361
_diffrn_reflns_theta_min 2.358
_exptl_absorpt_coefficient_mu 2.510
_exptl_crystal_density_diffrn 0.901
_exptl_crystal_description block
_exptl_crystal_F_000 5868
_exptl_crystal_size_max 0.1
_exptl_crystal_size_mid 0.1
_exptl_crystal_size_min 0.1
_platon_squeeze_details )
_refine_diff_density_max 1.139
_refine_diff_density_min -0.898
_refine_diff_density_rms 0.126
_refine_ls_extinction_coef 0.00018(2)
_refine_ls_extinction_expression Fc^*^=kFc[1+0.001xFc^2^\l^3^/sin(2\q)]^-1/4^
_refine_ls_extinction_method 'SHELXL-2018/3 (Sheldrick 2018)'
_refine_ls_goodness_of_fit_ref 1.018
_refine_ls_hydrogen_treatment constr
_refine_ls_matrix_type full
_refine_ls_number_parameters 1021
_refine_ls_number_reflns 17720
_refine_ls_number_restraints 1238
_refine_ls_restrained_S_all 1.001
_refine_ls_R_factor_all 0.1537
_refine_ls_R_factor_gt 0.0902
_refine_ls_shift/su_max 0.082
_refine_ls_shift/su_mean 0.005
_refine_ls_structure_factor_coef Fsqd
_refine_ls_weighting_details 'w=1/[\s^2^(Fo^2^)+(0.1848P)^2^+36.7270P] where P=(Fo^2^+2Fc^2^)/3'
_refine_ls_weighting_scheme calc
_refine_ls_wR_factor_gt 0.2760
_refine_ls_wR_factor_ref 0.3258
_reflns_Friedel_coverage 0.000
_reflns_number_gt 8962
_reflns_number_total 17720
_reflns_threshold_expression 'I > 2\s(I)'
_cod_data_source_file d3nj02631k2.cif
_cod_data_source_block znz4247_0m_a_sq
_cod_depositor_comments 'Adding full bibliography for 7062666--7062667.cif.'
_cod_database_code 7062666
_shelx_shelxl_version_number 2018/3
_shelx_space_group_comment
;
The symmetry employed for this shelxl refinement is uniquely defined
by the following loop, which should always be used as a source of
symmetry information in preference to the above space-group names.
They are only intended as comments.
;
_shelx_estimated_absorpt_t_max 0.787
_shelx_estimated_absorpt_t_min 0.787
_olex2_refinement_description
;
1. Fixed Uiso
 At 1.2 times of:
  All C(H) groups, All O(H) groups
2. Restrained distances
 C7_2-O1_2 \\sim C7_2-O2_2
 with sigma of 0.02
3. Uiso/Uaniso restraints and constraints
All non-hydrogen atoms have similar U: within 2A with sigma of 0.01 and sigma
for terminal atoms of 0.02 within 2A
4. Same fragment restrains
{O1A_2, O2A_2, C1A_2, C2A_2, C3A_2, C4A_2, C5A_2, C6A_2, C7A_2, C8A_2, C9A_2,
C10A_2, C11A_2, C12A_2, C13A_2} sigma for 1-2: 0.02, 1-3: 0.04
as in
{O1_2, O2_2, C1_2, C2_2, C3_2, C4_2, C5_2, C6_2, C7_2, C8_2, C9_2, C10_2,
C11_2, C12_2, C13_2}
{C14_2, C15A_2, C16A_2, C17A_2, C18A_2, C19A_2, C20A_2} sigma for 1-2: 0.02,
1-3: 0.04
as in
{C14_2, C15_2, C16_2, C17_2, C18_2, C19_2, C20_2}
5. Others
 Sof(O1A)=Sof(O2A)=Sof(C1A)=Sof(H1A)=Sof(C2A)=Sof(C3A)=Sof(H3A)=Sof(C4A)=
 Sof(H4A)=Sof(C5A)=Sof(C6A)=Sof(H6A)=Sof(C7A)=Sof(C8A)=Sof(C9A)=Sof(H9A)=
 Sof(C10A)=Sof(H10A)=Sof(C11A)=Sof(C12A)=Sof(H12A)=Sof(C13A)=Sof(H13A)=1-FVAR(1)
 Sof(O1)=Sof(O2)=Sof(C1)=Sof(H1)=Sof(C2)=Sof(C3)=Sof(H3)=Sof(C4)=Sof(H4)=
 Sof(C5)=Sof(C6)=Sof(H6)=Sof(C7)=Sof(C8)=Sof(C9)=Sof(H9)=Sof(C10)=Sof(H10)=
 Sof(C11)=Sof(C12)=Sof(H12)=Sof(C13)=Sof(H13)=FVAR(1)
 Sof(C15A)=Sof(C16A)=Sof(H16A)=Sof(C17A)=Sof(H17A)=Sof(C18A)=Sof(C19A)=
 Sof(H19A)=Sof(C20A)=Sof(H20A)=1-FVAR(2)
 Sof(C15)=Sof(C16)=Sof(H16)=Sof(C17)=Sof(H17)=Sof(C18)=Sof(C19)=Sof(H19)=
 Sof(C20)=Sof(H20)=FVAR(2)
 Sof(Cd3A)=0.5*(1-FVAR(4))
 Sof(Cd3)=0.5*FVAR(4)
 Fixed Sof: Cd1(0.125) H4A(0.5)
6.a Rotating group:
 O4(H4A)
6.b Aromatic/amide H refined with riding coordinates:
 C3(H3), C4(H4), C6(H6), C7(H7), C8(H8), C10(H10), C14(H14), C15(H15),
 C17(H17), C19(H19), C20(H20), C22(H22), C23(H23), C26(H26), C27(H27), C29(H29),
  C30(H30), C32(H32), C33(H33), C35(H35), C36(H36), C39(H39), C40(H40),
 C42(H42), C43(H43), C45(H45), C46(H46), C48(H48), C49(H49), C51(H51), C52(H52),
  C54(H54), C1(H1), C3(H3), C4(H4), C6(H6), C9(H9), C10(H10), C12(H12),
 C13(H13), C1A(H1A), C3A(H3A), C4A(H4A), C6A(H6A), C9A(H9A), C10A(H10A),
 C12A(H12A), C13A(H13A), C16(H16), C17(H17), C19(H19), C20(H20), C22(H22),
 C23(H23), C25(H25), C26(H26), C16A(H16A), C17A(H17A), C19A(H19A), C20A(H20A)
6.c Fitted hexagon refined as free rotating group:
 C1(C2,C3,C4,C5,C6), C8(C9,C10,C11,C12,C13), C1A(C2A,C3A,C4A,C5A,C6A), C15(C16,
 C17,C18,C19,C20)
;
_platon_squeeze_void_probe_radius 1.20
_olex2_submission_special_instructions 'No special instructions were received'

loop_
_space_group_symop_operation_xyz
'x, y, z'
'-x, y, -z+1/2'
'x+1/2, y+1/2, z'
'-x+1/2, y+1/2, -z+1/2'
'-x, -y, -z'
'x, -y, z-1/2'
'-x+1/2, -y+1/2, -z'
'x+1/2, -y+1/2, z-1/2'

loop_
_atom_site_label
_atom_site_type_symbol
_atom_site_fract_x
_atom_site_fract_y
_atom_site_fract_z
_atom_site_U_iso_or_equiv
_atom_site_adp_type
_atom_site_occupancy
_atom_site_site_symmetry_order
_atom_site_calc_flag
_atom_site_refinement_flags_posn
_atom_site_refinement_flags_adp
_atom_site_refinement_flags_occupancy
_atom_site_disorder_assembly
_atom_site_disorder_group
Cd3A Cd 0.18744(16) 0.50651(8) 0.22647(16) 0.1043(13) Uani 0.340(4) 1 d . U P A 2
Cd3 Cd 0.1878(4) 0.49708(15) 0.2562(4) 0.102(2) Uani 0.160(4) 1 d . U P A 1
Cd4 Cd 0.000000 0.48389(2) 0.250000 0.0907(4) Uani 1 2 d S T P . .
Cd2 Cd 0.84170(4) 1.01518(2) 0.69604(2) 0.0682(3) Uani 1 1 d . . . . .
Cd1 Cd 1.000000 0.96588(13) 0.250000 0.1184(16) Uani 0.25 2 d S T P . .
C1_1 C 0.7651(7) 0.9662(2) 0.6429(3) 0.091(2) Uani 1 1 d . U . . .
C2_1 C 0.7364(6) 0.9356(2) 0.6143(3) 0.091(2) Uani 1 1 d . U . . .
C3_1 C 0.6594(6) 0.9293(2) 0.6023(3) 0.097(3) Uani 1 1 d . U . . .
H3_1 H 0.623412 0.944803 0.611264 0.116 Uiso 1 1 calc R U . . .
C4_1 C 0.6348(6) 0.9002(2) 0.5769(3) 0.099(3) Uani 1 1 d . U . . .
H4_1 H 0.582160 0.896476 0.568299 0.118 Uiso 1 1 calc R U . . .
C5_1 C 0.6849(6) 0.8773(2) 0.5644(3) 0.093(2) Uani 1 1 d . U . . .
C6_1 C 0.7617(6) 0.8838(2) 0.5766(3) 0.101(3) Uani 1 1 d . U . . .
H6_1 H 0.797574 0.868237 0.567770 0.121 Uiso 1 1 calc R U . . .
C7_1 C 0.7869(6) 0.9127(2) 0.6016(3) 0.099(3) Uani 1 1 d . U . . .
H7_1 H 0.839590 0.916461 0.609775 0.119 Uiso 1 1 calc R U . . .
C8_1 C 0.5802(6) 0.8156(2) 0.4851(3) 0.096(3) Uani 1 1 d . U . . .
H8_1 H 0.538577 0.816515 0.462548 0.115 Uiso 1 1 calc R U . . .
C9_1 C 0.6189(6) 0.7840(2) 0.4939(3) 0.080(2) Uani 1 1 d . U . . .
C10_1 C 0.6776(6) 0.7838(2) 0.5283(3) 0.087(2) Uani 1 1 d . U . . .
H10_1 H 0.702218 0.762378 0.536970 0.104 Uiso 1 1 calc R U . . .
C11_1 C 0.5942(5) 0.75097(19) 0.4697(3) 0.0741(19) Uani 1 1 d . U . . .
C12_1 C 0.5952(5) 0.74768(19) 0.4276(3) 0.0705(18) Uani 1 1 d . U . . .
C13_1 C 0.6262(5) 0.7755(2) 0.4025(3) 0.0725(19) Uani 1 1 d . U . . .
C14_1 C 0.5861(5) 0.7860(2) 0.3639(3) 0.075(2) Uani 1 1 d . U . . .
H14_1 H 0.539010 0.775388 0.353232 0.090 Uiso 1 1 calc R U . . .
C15_1 C 0.6155(5) 0.8126(2) 0.3402(3) 0.082(2) Uani 1 1 d . U . . .
H15_1 H 0.586593 0.820249 0.314155 0.098 Uiso 1 1 calc R U . . .
C16_1 C 0.6843(5) 0.8278(2) 0.3537(3) 0.0754(19) Uani 1 1 d . U . . .
C17_1 C 0.7242(5) 0.8164(2) 0.3926(3) 0.086(2) Uani 1 1 d . U . . .
H17_1 H 0.772082 0.826454 0.402931 0.103 Uiso 1 1 calc R U . . .
C18_1 C 0.7169(5) 0.8546(2) 0.3285(3) 0.078(2) Uani 1 1 d . U . . .
C19_1 C 0.6711(5) 0.8796(2) 0.3035(3) 0.082(2) Uani 1 1 d . U . . .
H19_1 H 0.617735 0.878559 0.302072 0.098 Uiso 1 1 calc R U . . .
C20_1 C 0.7022(5) 0.9052(2) 0.2811(3) 0.075(2) Uani 1 1 d . U . . .
H20_1 H 0.670245 0.922172 0.265562 0.090 Uiso 1 1 calc R U . . .
C21_1 C 0.7788(5) 0.9066(2) 0.2811(3) 0.0729(19) Uani 1 1 d . U . . .
C22_1 C 0.8253(5) 0.8814(2) 0.3041(3) 0.083(2) Uani 1 1 d . U . . .
H22_1 H 0.878261 0.881409 0.303708 0.099 Uiso 1 1 calc R U . . .
C23_1 C 0.7931(5) 0.8565(2) 0.3274(3) 0.084(2) Uani 1 1 d . U . . .
H23_1 H 0.825333 0.839826 0.343400 0.101 Uiso 1 1 calc R U . . .
C24_1 C 0.8121(5) 0.9343(2) 0.2559(3) 0.0714(19) Uani 1 1 d . U . . .
C25_1 C 0.5736(5) 0.7223(2) 0.4981(3) 0.077(2) Uani 1 1 d . U . . .
C26_1 C 0.5181(6) 0.7287(2) 0.5224(3) 0.093(2) Uani 1 1 d . U . . .
H26_1 H 0.496081 0.751284 0.522857 0.112 Uiso 1 1 calc R U . . .
C27_1 C 0.4938(6) 0.7007(2) 0.5472(3) 0.096(2) Uani 1 1 d . U . . .
H27_1 H 0.453581 0.705020 0.562855 0.116 Uiso 1 1 calc R U . . .
C28_1 C 0.5246(6) 0.6692(2) 0.5493(3) 0.082(2) Uani 1 1 d . U . . .
C29_1 C 0.5838(5) 0.6630(2) 0.5264(3) 0.081(2) Uani 1 1 d . U . . .
H29_1 H 0.608191 0.640810 0.528390 0.097 Uiso 1 1 calc R U . . .
C30_1 C 0.6081(5) 0.6895(2) 0.5000(3) 0.077(2) Uani 1 1 d . U . . .
H30_1 H 0.647402 0.684905 0.483807 0.093 Uiso 1 1 calc R U . . .
C31_1 C 0.4973(6) 0.6401(2) 0.5741(3) 0.088(2) Uani 1 1 d . U . . .
C32_1 C 0.4210(6) 0.6361(3) 0.5754(4) 0.112(3) Uani 1 1 d . U . . .
H32_1 H 0.386325 0.651477 0.558963 0.134 Uiso 1 1 calc R U . . .
C33_1 C 0.3936(6) 0.6112(3) 0.5989(4) 0.113(3) Uani 1 1 d . U . . .
H33_1 H 0.340527 0.609164 0.598198 0.136 Uiso 1 1 calc R U . . .
C34_1 C 0.4408(5) 0.5888(2) 0.6238(3) 0.083(2) Uani 1 1 d . U . . .
C35_1 C 0.5162(5) 0.5904(2) 0.6216(3) 0.087(2) Uani 1 1 d . U . . .
H35_1 H 0.549994 0.574247 0.637284 0.105 Uiso 1 1 calc R U . . .
C36_1 C 0.5440(5) 0.6156(2) 0.5964(3) 0.087(2) Uani 1 1 d . U . . .
H36_1 H 0.596489 0.615945 0.594667 0.104 Uiso 1 1 calc R U . . .
C37_1 C 0.4080(6) 0.5612(2) 0.6502(3) 0.080(2) Uani 1 1 d . U . . .
C38_1 C 0.5623(5) 0.7163(2) 0.4031(3) 0.0738(19) Uani 1 1 d . U . . .
C39_1 C 0.4925(5) 0.7026(2) 0.4097(3) 0.082(2) Uani 1 1 d . U . . .
H39_1 H 0.466371 0.712707 0.430512 0.098 Uiso 1 1 calc R U . . .
C40_1 C 0.4611(5) 0.6740(2) 0.3857(3) 0.086(2) Uani 1 1 d . U . . .
H40_1 H 0.411901 0.666355 0.389161 0.104 Uiso 1 1 calc R U . . .
C41_1 C 0.4982(5) 0.6566(2) 0.3575(3) 0.081(2) Uani 1 1 d . U . . .
C42_1 C 0.5701(5) 0.6707(2) 0.3516(3) 0.085(2) Uani 1 1 d . U . . .
H42_1 H 0.597456 0.659981 0.331745 0.102 Uiso 1 1 calc R U . . .
C43_1 C 0.5999(5) 0.6991(2) 0.3740(3) 0.081(2) Uani 1 1 d . U . . .
H43_1 H 0.648027 0.707548 0.369505 0.097 Uiso 1 1 calc R U . . .
C44_1 C 0.4649(5) 0.6250(2) 0.3345(3) 0.089(2) Uani 1 1 d . U . . .
C45_1 C 0.3883(6) 0.6235(3) 0.3206(3) 0.102(3) Uani 1 1 d . U . . .
H45_1 H 0.357055 0.642292 0.327028 0.123 Uiso 1 1 calc R U . . .
C46_1 C 0.3551(6) 0.5947(3) 0.2970(4) 0.104(3) Uani 1 1 d . U . . .
H46_1 H 0.302004 0.594259 0.287962 0.125 Uiso 1 1 calc R U . . .
C47_1 C 0.3985(6) 0.5674(2) 0.2870(3) 0.092(2) Uani 1 1 d . U . . .
C48_1 C 0.4764(6) 0.5694(2) 0.2998(3) 0.094(2) Uani 1 1 d . U . . .
H48_1 H 0.508105 0.550870 0.293360 0.113 Uiso 1 1 calc R U . . .
C49_1 C 0.5081(6) 0.5990(2) 0.3224(3) 0.092(2) Uani 1 1 d . U . . .
H49_1 H 0.561487 0.600700 0.329366 0.111 Uiso 1 1 calc R U . . .
C50_1 C 0.3656(7) 0.5374(2) 0.2602(3) 0.092(2) Uani 1 1 d . U . . .
C51_1 C 0.7000(6) 0.8137(2) 0.5494(3) 0.092(2) Uani 1 1 d . U . . .
H51_1 H 0.743240 0.813318 0.570896 0.111 Uiso 1 1 calc R U . . .
C52_1 C 0.6011(6) 0.8450(2) 0.5081(3) 0.095(3) Uani 1 1 d . U . . .
H52_1 H 0.573019 0.865991 0.501663 0.114 Uiso 1 1 calc R U . . .
C53_1 C 0.6612(6) 0.8452(2) 0.5402(3) 0.092(2) Uani 1 1 d . U . . .
C54_1 C 0.6954(5) 0.7909(2) 0.4164(3) 0.080(2) Uani 1 1 d . U . . .
H54_1 H 0.723697 0.783767 0.442766 0.096 Uiso 1 1 calc R U . . .
O1_1 O 0.7197(4) 0.98565(14) 0.6581(2) 0.0959(19) Uani 1 1 d . U . . .
O2_1 O 0.8375(4) 0.97017(16) 0.6499(2) 0.0993(19) Uani 1 1 d . U . . .
O3_1 O 0.7689(3) 0.95635(12) 0.23575(17) 0.0686(14) Uani 1 1 d . U . . .
O4_1 O 0.8820(4) 0.93293(14) 0.2553(2) 0.0870(17) Uani 1 1 d . U . . .
H4A_1 H 0.888560 0.952607 0.235769 0.104 Uiso 0.5 1 d R U P . .
O5_1 O 0.4532(3) 0.54229(14) 0.67511(18) 0.0804(15) Uani 1 1 d . U . . .
O6_1 O 0.3396(4) 0.55904(15) 0.6469(2) 0.0869(17) Uani 1 1 d . U . . .
O7_1 O 0.2959(4) 0.53700(16) 0.2512(2) 0.108(2) Uani 1 1 d . U . . .
O8_1 O 0.4100(4) 0.51491(14) 0.2490(2) 0.0905(18) Uani 1 1 d . U . . .
O4_2 O 0.5206(4) 0.93761(15) 0.3020(2) 0.0878(17) Uani 1 1 d . U . . .
O3_2 O 0.4077(3) 0.96113(13) 0.28752(19) 0.0781(15) Uani 1 1 d . U . . .
O1_2 O 0.1395(9) 0.5160(4) 0.2920(6) 0.106(3) Uani 0.503(5) 1 d D U P A 1
O2_2 O 0.0269(10) 0.5237(4) 0.3088(6) 0.111(3) Uani 0.503(5) 1 d D U P A 1
C1_2 C 0.0739(7) 0.5835(4) 0.3574(5) 0.111(3) Uani 0.503(5) 1 d DG U P A 1
H1_2 H 0.021318 0.578303 0.352274 0.134 Uiso 0.503(5) 1 calc R U P A 1
C2_2 C 0.1246(8) 0.5620(3) 0.3405(5) 0.106(3) Uani 0.503(5) 1 d DG U P A 1
C3_2 C 0.2014(8) 0.5696(3) 0.3481(5) 0.107(3) Uani 0.503(5) 1 d DG U P A 1
H3_2 H 0.236105 0.554924 0.336550 0.129 Uiso 0.503(5) 1 calc R U P A 1
C4_2 C 0.2276(7) 0.5986(3) 0.3725(5) 0.108(3) Uani 0.503(5) 1 d DG U P A 1
H4_2 H 0.280139 0.603727 0.377696 0.129 Uiso 0.503(5) 1 calc R U P A 1
C5_2 C 0.1769(8) 0.6200(3) 0.3894(5) 0.102(3) Uani 0.503(5) 1 d DG U P A 1
C6_2 C 0.1000(8) 0.6125(3) 0.3819(5) 0.110(3) Uani 0.503(5) 1 d DG U P A 1
H6_2 H 0.065353 0.627108 0.393420 0.132 Uiso 0.503(5) 1 calc R U P A 1
C7_2 C 0.0932(11) 0.5321(5) 0.3097(8) 0.109(3) Uani 0.503(5) 1 d D U P A 1
C8_2 C 0.2059(8) 0.6553(2) 0.4089(4) 0.095(3) Uani 0.503(5) 1 d DG U P A 1
C9_2 C 0.2650(7) 0.6543(2) 0.4430(4) 0.091(3) Uani 0.503(5) 1 d DG U P A 1
H9_2 H 0.290813 0.632934 0.450498 0.109 Uiso 0.503(5) 1 calc R U P A 1
C10_2 C 0.2862(6) 0.6847(3) 0.4660(3) 0.086(3) Uani 0.503(5) 1 d DG U P A 1
H10_2 H 0.326562 0.684028 0.489206 0.104 Uiso 0.503(5) 1 calc R U P A 1
C11_2 C 0.2484(7) 0.7160(2) 0.4549(4) 0.085(3) Uani 0.503(5) 1 d DG U P A 1
C12_2 C 0.1893(7) 0.7169(2) 0.4209(4) 0.091(3) Uani 0.503(5) 1 d DG U P A 1
H12_2 H 0.163494 0.738291 0.413384 0.110 Uiso 0.503(5) 1 calc R U P A 1
C13_2 C 0.1681(7) 0.6866(3) 0.3979(4) 0.096(3) Uani 0.503(5) 1 d DG U P A 1
H13_2 H 0.127743 0.687198 0.374676 0.115 Uiso 0.503(5) 1 calc R U P A 1
O1A_2 O 0.1000(10) 0.5182(4) 0.2814(6) 0.113(3) Uani 0.497(5) 1 d D U P A 2
O2A_2 O -0.0139(10) 0.5325(4) 0.2917(6) 0.120(4) Uani 0.497(5) 1 d D U P A 2
C1A_2 C 0.0338(7) 0.5884(4) 0.3400(5) 0.113(3) Uani 0.497(5) 1 d DG U P A 2
H1A_2 H -0.018646 0.583269 0.333309 0.136 Uiso 0.497(5) 1 calc R U P A 2
C2A_2 C 0.0864(9) 0.5672(3) 0.3245(5) 0.109(3) Uani 0.497(5) 1 d DG U P A 2
C3A_2 C 0.1631(8) 0.5747(3) 0.3343(5) 0.109(3) Uani 0.497(5) 1 d DG U P A 2
H3A_2 H 0.199024 0.560186 0.323640 0.131 Uiso 0.497(5) 1 calc R U P A 2
C4A_2 C 0.1872(7) 0.6035(4) 0.3596(5) 0.108(3) Uani 0.497(5) 1 d DG U P A 2
H4A_2 H 0.239572 0.608623 0.366348 0.130 Uiso 0.497(5) 1 calc R U P A 2
C5A_2 C 0.1346(8) 0.6247(3) 0.3752(5) 0.105(3) Uani 0.497(5) 1 d DG U P A 2
C6A_2 C 0.0579(8) 0.6172(3) 0.3654(5) 0.115(3) Uani 0.497(5) 1 d DG U P A 2
H6A_2 H 0.021903 0.631707 0.376018 0.137 Uiso 0.497(5) 1 calc R U P A 2
C7A_2 C 0.0538(10) 0.5359(6) 0.2962(8) 0.111(3) Uani 0.497(5) 1 d D U P A 2
C8A_2 C 0.1596(10) 0.6573(4) 0.4020(6) 0.096(3) Uani 0.497(5) 1 d D U P A 2
C9A_2 C 0.1160(10) 0.6703(4) 0.4311(5) 0.092(3) Uani 0.497(5) 1 d D U P A 2
H9A_2 H 0.070642 0.658535 0.434686 0.110 Uiso 0.497(5) 1 calc R U P A 2
C10A_2 C 0.1375(10) 0.7002(4) 0.4552(5) 0.088(3) Uani 0.497(5) 1 d D U P A 2
H10A_2 H 0.106370 0.708540 0.474704 0.105 Uiso 0.497(5) 1 calc R U P A 2
C11A_2 C 0.2043(10) 0.7179(4) 0.4511(6) 0.084(3) Uani 0.497(5) 1 d D U P A 2
C12A_2 C 0.2469(10) 0.7053(4) 0.4201(5) 0.088(3) Uani 0.497(5) 1 d D U P A 2
H12A_2 H 0.291997 0.717027 0.416006 0.106 Uiso 0.497(5) 1 calc R U P A 2
C13A_2 C 0.2230(10) 0.6756(4) 0.3956(6) 0.091(3) Uani 0.497(5) 1 d D U P A 2
H13A_2 H 0.251159 0.667978 0.374271 0.110 Uiso 0.497(5) 1 calc R U P A 2
C14_2 C 0.2509(6) 0.7487(2) 0.4783(3) 0.090(2) Uani 1 1 d D U . . .
C15_2 C 0.2903(7) 0.7784(2) 0.4547(4) 0.080(3) Uani 0.517(6) 1 d DG U P A 1
C16_2 C 0.2601(6) 0.8118(3) 0.4563(3) 0.075(2) Uani 0.517(6) 1 d DG U P A 1
H16_2 H 0.221360 0.816070 0.472986 0.091 Uiso 0.517(6) 1 calc R U P A 1
C17_2 C 0.2866(6) 0.83904(19) 0.4336(4) 0.076(3) Uani 0.517(6) 1 d DG U P A 1
H17_2 H 0.265999 0.861907 0.434706 0.091 Uiso 0.517(6) 1 calc R U P A 1
C18_2 C 0.3434(7) 0.8328(2) 0.4092(4) 0.077(2) Uani 0.517(6) 1 d DG U P A 1
C19_2 C 0.3736(6) 0.7994(3) 0.4075(3) 0.078(3) Uani 0.517(6) 1 d DG U P A 1
H19_2 H 0.412324 0.795116 0.390841 0.094 Uiso 0.517(6) 1 calc R U P A 1
C20_2 C 0.3470(6) 0.7721(2) 0.4303(4) 0.079(3) Uani 0.517(6) 1 d DG U P A 1
H20_2 H 0.367686 0.749279 0.429122 0.095 Uiso 0.517(6) 1 calc R U P A 1
C21_2 C 0.3662(5) 0.8607(2) 0.3830(3) 0.0767(19) Uani 1 1 d . U . . .
C22_2 C 0.3198(5) 0.8872(2) 0.3641(3) 0.076(2) Uani 1 1 d . U . . .
H22_2 H 0.268738 0.888279 0.368707 0.091 Uiso 1 1 calc R U . . .
C23_2 C 0.3465(5) 0.9118(2) 0.3388(3) 0.078(2) Uani 1 1 d . U . . .
H23_2 H 0.312801 0.928682 0.324409 0.094 Uiso 1 1 calc R U . . .
C24_2 C 0.4227(5) 0.9123(2) 0.3341(3) 0.0732(19) Uani 1 1 d . U . . .
C25_2 C 0.4709(6) 0.8869(2) 0.3541(3) 0.086(2) Uani 1 1 d . U . . .
H25_2 H 0.523014 0.887007 0.351424 0.104 Uiso 1 1 calc R U . . .
C26_2 C 0.4414(6) 0.8611(2) 0.3784(3) 0.089(2) Uani 1 1 d . U . . .
H26_2 H 0.474070 0.843446 0.392074 0.107 Uiso 1 1 calc R U . . .
C27_2 C 0.4533(6) 0.9389(2) 0.3061(3) 0.0756(19) Uani 1 1 d . U . . .
C15A_2 C 0.2689(10) 0.7787(4) 0.4522(5) 0.080(2) Uani 0.483(6) 1 d D U P A 2
C16A_2 C 0.2237(9) 0.7917(4) 0.4165(5) 0.078(3) Uani 0.483(6) 1 d D U P A 2
H16A_2 H 0.174607 0.782410 0.407474 0.093 Uiso 0.483(6) 1 calc R U P A 2
C17A_2 C 0.2517(9) 0.8184(4) 0.3944(5) 0.078(3) Uani 0.483(6) 1 d D U P A 2
H17A_2 H 0.221260 0.828036 0.370023 0.093 Uiso 0.483(6) 1 calc R U P A 2
C18A_2 C 0.3260(10) 0.8316(5) 0.4079(6) 0.078(2) Uani 0.483(6) 1 d D U P A 2
C19A_2 C 0.3680(9) 0.8173(4) 0.4449(5) 0.078(3) Uani 0.483(6) 1 d D U P A 2
H19A_2 H 0.417589 0.825839 0.454453 0.094 Uiso 0.483(6) 1 calc R U P A 2
C20A_2 C 0.3396(9) 0.7914(4) 0.4673(5) 0.081(3) Uani 0.483(6) 1 d D U P A 2
H20A_2 H 0.368021 0.782481 0.492756 0.097 Uiso 0.483(6) 1 calc R U P A 2

loop_
_atom_site_aniso_label
_atom_site_aniso_U_11
_atom_site_aniso_U_22
_atom_site_aniso_U_33
_atom_site_aniso_U_23
_atom_site_aniso_U_13
_atom_site_aniso_U_12
Cd3A 0.1123(19) 0.0813(17) 0.120(3) -0.0203(17) 0.0218(18) -0.0045(12)
Cd3 0.118(4) 0.068(3) 0.125(5) -0.013(3) 0.037(4) -0.013(2)
Cd4 0.1070(8) 0.0408(4) 0.1366(9) 0.000 0.0580(7) 0.000
Cd2 0.0917(5) 0.0442(3) 0.0700(4) 0.0008(3) 0.0167(3) 0.0038(3)
Cd1 0.112(4) 0.102(3) 0.136(4) 0.000 0.003(3) 0.000
C1_1 0.123(5) 0.058(4) 0.090(5) -0.013(4) 0.008(5) -0.008(4)
C2_1 0.116(5) 0.057(4) 0.097(5) -0.019(4) 0.006(5) -0.003(4)
C3_1 0.113(6) 0.066(4) 0.107(6) -0.021(4) 0.004(5) -0.002(4)
C4_1 0.111(6) 0.067(4) 0.112(6) -0.018(4) -0.001(5) 0.006(4)
C5_1 0.117(5) 0.061(4) 0.095(5) -0.017(4) 0.002(5) -0.003(4)
C6_1 0.114(6) 0.069(5) 0.115(6) -0.022(4) 0.008(5) 0.002(5)
C7_1 0.111(6) 0.075(5) 0.109(6) -0.025(4) 0.008(5) -0.003(5)
C8_1 0.123(6) 0.063(4) 0.090(5) -0.006(4) -0.018(5) 0.002(4)
C9_1 0.104(5) 0.051(4) 0.081(4) -0.002(3) -0.001(4) -0.005(4)
C10_1 0.114(6) 0.056(4) 0.084(5) 0.000(4) -0.003(5) 0.008(4)
C11_1 0.094(5) 0.051(3) 0.076(4) 0.003(3) 0.009(4) -0.009(3)
C12_1 0.088(4) 0.051(3) 0.070(4) -0.001(3) 0.005(4) -0.009(3)
C13_1 0.089(5) 0.057(4) 0.071(4) 0.005(3) 0.008(4) -0.016(3)
C14_1 0.083(5) 0.067(4) 0.071(5) 0.004(4) 0.000(4) -0.016(4)
C15_1 0.092(5) 0.077(4) 0.072(5) 0.012(4) -0.003(4) -0.016(4)
C16_1 0.084(4) 0.064(4) 0.077(4) 0.017(3) 0.008(4) -0.012(4)
C17_1 0.090(5) 0.073(4) 0.089(5) 0.020(4) -0.004(4) -0.015(4)
C18_1 0.080(4) 0.067(4) 0.084(4) 0.017(4) 0.006(4) -0.007(4)
C19_1 0.077(5) 0.082(5) 0.087(5) 0.027(4) 0.012(4) 0.004(4)
C20_1 0.078(5) 0.067(4) 0.081(5) 0.023(4) 0.013(4) 0.002(4)
C21_1 0.080(4) 0.061(4) 0.078(4) 0.014(3) 0.012(4) -0.002(4)
C22_1 0.077(5) 0.076(5) 0.093(5) 0.014(4) 0.005(4) -0.006(4)
C23_1 0.079(5) 0.073(4) 0.097(5) 0.030(4) 0.004(4) 0.000(4)
C24_1 0.078(4) 0.057(4) 0.082(4) -0.001(3) 0.021(4) -0.012(4)
C25_1 0.097(5) 0.057(4) 0.078(4) 0.001(3) 0.015(4) -0.008(4)
C26_1 0.124(6) 0.063(4) 0.098(5) 0.011(4) 0.035(5) 0.009(4)
C27_1 0.118(6) 0.082(5) 0.097(5) 0.015(4) 0.042(5) 0.013(5)
C28_1 0.102(5) 0.066(4) 0.081(4) 0.016(4) 0.026(4) -0.004(4)
C29_1 0.099(5) 0.061(4) 0.083(5) 0.006(4) 0.017(4) -0.011(4)
C30_1 0.095(5) 0.057(4) 0.081(5) 0.004(4) 0.020(4) -0.011(4)
C31_1 0.089(5) 0.089(5) 0.088(5) 0.033(4) 0.021(4) -0.001(4)
C32_1 0.093(5) 0.121(6) 0.122(6) 0.065(5) 0.016(5) 0.004(5)
C33_1 0.091(6) 0.118(6) 0.131(6) 0.057(5) 0.020(5) 0.000(5)
C34_1 0.085(5) 0.079(4) 0.088(5) 0.030(4) 0.019(4) -0.005(4)
C35_1 0.088(5) 0.073(4) 0.102(5) 0.029(4) 0.015(5) 0.004(4)
C36_1 0.084(5) 0.079(5) 0.099(5) 0.019(4) 0.017(4) -0.001(4)
C37_1 0.085(5) 0.076(4) 0.084(4) 0.021(4) 0.027(4) -0.002(4)
C38_1 0.083(4) 0.058(4) 0.079(4) -0.007(3) 0.009(4) -0.018(3)
C39_1 0.087(5) 0.067(4) 0.093(5) -0.018(4) 0.021(4) -0.011(4)
C40_1 0.079(5) 0.078(5) 0.103(5) -0.021(4) 0.016(4) -0.017(4)
C41_1 0.078(4) 0.074(4) 0.094(5) -0.027(4) 0.019(4) -0.012(4)
C42_1 0.093(5) 0.077(5) 0.089(5) -0.021(4) 0.026(4) -0.010(4)
C43_1 0.086(5) 0.069(4) 0.088(5) -0.016(4) 0.018(4) -0.013(4)
C44_1 0.075(4) 0.078(4) 0.116(5) -0.030(4) 0.015(4) -0.021(4)
C45_1 0.086(5) 0.086(5) 0.136(6) -0.038(5) 0.021(5) -0.019(4)
C46_1 0.088(5) 0.091(5) 0.131(6) -0.036(5) 0.012(5) -0.014(5)
C47_1 0.089(5) 0.073(4) 0.114(5) -0.028(4) 0.017(4) -0.015(4)
C48_1 0.089(5) 0.078(5) 0.114(6) -0.028(4) 0.011(5) -0.003(4)
C49_1 0.084(5) 0.074(5) 0.116(6) -0.028(4) 0.003(5) -0.005(4)
C50_1 0.097(5) 0.068(4) 0.111(5) -0.017(4) 0.017(5) -0.016(4)
C51_1 0.119(6) 0.064(4) 0.086(5) -0.003(4) -0.010(5) 0.004(4)
C52_1 0.128(6) 0.054(4) 0.094(5) -0.005(4) -0.012(5) 0.002(4)
C53_1 0.123(5) 0.055(4) 0.092(5) -0.009(4) -0.002(4) -0.002(4)
C54_1 0.089(5) 0.066(4) 0.082(5) 0.018(4) -0.001(4) -0.009(4)
O1_1 0.124(5) 0.059(3) 0.101(4) -0.015(3) 0.003(4) 0.007(3)
O2_1 0.127(5) 0.078(4) 0.090(4) -0.025(3) 0.008(4) -0.011(4)
O3_1 0.083(4) 0.049(3) 0.074(3) 0.008(2) 0.014(3) 0.003(3)
O4_1 0.088(4) 0.069(3) 0.106(4) 0.018(3) 0.020(4) -0.008(3)
O5_1 0.094(4) 0.067(3) 0.083(4) 0.015(3) 0.021(3) 0.000(3)
O6_1 0.081(4) 0.086(4) 0.096(4) 0.029(3) 0.020(3) -0.009(3)
O7_1 0.111(5) 0.076(4) 0.138(5) -0.028(4) 0.015(5) -0.019(4)
O8_1 0.106(5) 0.064(3) 0.101(4) -0.013(3) 0.014(4) -0.011(3)
O4_2 0.084(4) 0.077(4) 0.105(4) 0.009(3) 0.023(4) 0.001(3)
O3_2 0.079(4) 0.055(3) 0.104(4) 0.014(3) 0.026(3) -0.005(3)
O1_2 0.129(7) 0.068(5) 0.120(6) -0.028(5) 0.021(6) -0.017(5)
O2_2 0.133(7) 0.072(5) 0.125(6) -0.019(5) 0.009(6) -0.016(5)
C1_2 0.134(7) 0.078(5) 0.120(6) -0.028(5) 0.012(5) -0.008(5)
C2_2 0.132(7) 0.069(5) 0.117(6) -0.028(5) 0.015(5) -0.010(5)
C3_2 0.133(8) 0.073(6) 0.116(7) -0.030(6) 0.017(6) -0.006(6)
C4_2 0.134(7) 0.073(5) 0.115(6) -0.028(5) 0.017(6) -0.005(6)
C5_2 0.129(7) 0.070(5) 0.108(6) -0.027(5) 0.021(5) -0.006(5)
C6_2 0.133(7) 0.080(5) 0.114(6) -0.031(5) 0.014(6) -0.004(6)
C7_2 0.135(7) 0.069(5) 0.121(6) -0.025(5) 0.016(6) -0.013(5)
C8_2 0.127(6) 0.059(4) 0.101(5) -0.023(4) 0.024(5) -0.006(5)
C9_2 0.126(7) 0.053(5) 0.098(6) -0.015(5) 0.027(6) -0.003(6)
C10_2 0.123(7) 0.052(5) 0.088(6) -0.005(5) 0.028(6) -0.005(5)
C11_2 0.130(6) 0.047(4) 0.083(5) -0.003(4) 0.029(5) -0.010(5)
C12_2 0.127(6) 0.056(4) 0.093(5) -0.011(5) 0.024(5) -0.005(5)
C13_2 0.129(6) 0.060(5) 0.099(5) -0.018(5) 0.021(5) -0.005(5)
O1A_2 0.139(6) 0.072(5) 0.126(6) -0.023(5) 0.016(6) -0.009(5)
O2A_2 0.149(8) 0.074(6) 0.134(7) -0.015(6) 0.012(7) -0.022(6)
C1A_2 0.138(7) 0.080(5) 0.121(7) -0.028(5) 0.013(6) -0.008(6)
C2A_2 0.136(6) 0.070(5) 0.119(6) -0.024(5) 0.016(5) -0.010(5)
C3A_2 0.136(7) 0.073(5) 0.117(6) -0.030(5) 0.016(6) -0.002(6)
C4A_2 0.133(7) 0.075(5) 0.115(6) -0.031(5) 0.017(6) -0.008(5)
C5A_2 0.132(6) 0.071(4) 0.110(5) -0.027(4) 0.019(5) -0.005(5)
C6A_2 0.138(8) 0.084(6) 0.119(7) -0.032(6) 0.013(6) -0.004(6)
C7A_2 0.137(7) 0.069(5) 0.124(6) -0.023(5) 0.016(6) -0.012(6)
C8A_2 0.128(6) 0.060(4) 0.101(5) -0.021(5) 0.025(5) -0.010(5)
C9A_2 0.123(7) 0.059(5) 0.097(6) -0.017(5) 0.026(6) -0.008(5)
C10A_2 0.121(7) 0.062(6) 0.084(6) -0.010(5) 0.029(6) -0.007(6)
C11A_2 0.126(6) 0.050(4) 0.080(5) -0.004(4) 0.033(5) -0.007(5)
C12A_2 0.125(6) 0.055(4) 0.090(5) -0.009(4) 0.033(5) -0.010(5)
C13A_2 0.125(6) 0.059(5) 0.094(5) -0.016(4) 0.030(5) -0.007(5)
C14_2 0.144(5) 0.051(3) 0.078(4) 0.000(3) 0.025(4) -0.004(4)
C15_2 0.114(6) 0.053(4) 0.072(5) 0.001(4) 0.017(5) 0.003(4)
C16_2 0.104(5) 0.053(4) 0.070(5) 0.006(4) 0.018(4) 0.003(4)
C17_2 0.098(5) 0.058(5) 0.073(5) 0.007(4) 0.018(5) 0.004(5)
C18_2 0.094(5) 0.062(4) 0.073(5) 0.008(4) 0.013(4) 0.003(4)
C19_2 0.096(6) 0.064(5) 0.074(5) 0.009(5) 0.013(5) 0.009(5)
C20_2 0.105(6) 0.058(5) 0.075(5) 0.005(4) 0.014(5) 0.003(5)
C21_2 0.090(4) 0.069(4) 0.074(4) 0.011(3) 0.020(4) 0.008(4)
C22_2 0.080(5) 0.067(4) 0.084(5) 0.019(4) 0.023(4) 0.005(4)
C23_2 0.081(5) 0.068(4) 0.085(5) 0.018(4) 0.012(4) 0.007(4)
C24_2 0.080(4) 0.062(4) 0.080(4) 0.007(3) 0.020(4) 0.001(4)
C25_2 0.087(5) 0.082(5) 0.092(5) 0.012(4) 0.019(4) 0.012(4)
C26_2 0.096(5) 0.083(5) 0.089(5) 0.018(4) 0.016(5) 0.021(4)
C27_2 0.080(5) 0.060(4) 0.090(5) 0.003(4) 0.024(4) 0.002(4)
C15A_2 0.113(5) 0.053(4) 0.074(5) 0.001(4) 0.018(5) 0.000(4)
C16A_2 0.104(6) 0.056(5) 0.073(5) 0.005(5) 0.014(5) -0.002(5)
C17A_2 0.097(5) 0.062(5) 0.075(5) 0.011(4) 0.014(5) 0.001(5)
C18A_2 0.097(5) 0.062(4) 0.074(5) 0.009(4) 0.011(4) 0.005(4)
C19A_2 0.099(5) 0.061(4) 0.074(5) 0.009(4) 0.010(5) 0.005(4)
C20A_2 0.106(6) 0.061(5) 0.076(5) 0.005(4) 0.016(5) 0.002(5)

loop_
_atom_type_symbol
_atom_type_description
_atom_type_scat_dispersion_real
_atom_type_scat_dispersion_imag
_atom_type_scat_source
C C 0.0137 0.0067 'International Tables Vol C Tables 4.2.6.8 and 6.1.1.4'
H H 0.0000 0.0000 'International Tables Vol C Tables 4.2.6.8 and 6.1.1.4'
Cd Cd 0.1061 3.6794 'International Tables Vol C Tables 4.2.6.8 and 6.1.1.4'
O O 0.0389 0.0241 'International Tables Vol C Tables 4.2.6.8 and 6.1.1.4'

loop_
_geom_angle_atom_site_label_1
_geom_angle_atom_site_label_2
_geom_angle_atom_site_label_3
_geom_angle
_geom_angle_site_symmetry_1
_geom_angle_site_symmetry_3
_geom_angle_publ_flag
O1_1 Cd3A Cd2 53.29(18) 8_465 8_465 ?
O1_1 Cd3A O3_1 89.0(2) 8_465 3_445 ?
O1_1 Cd3A O3_2 100.8(2) 8_465 4_545 ?
O1_1 Cd3A O1A_2 150.7(5) 8_465 . ?
O3_1 Cd3A Cd2 44.55(13) 3_445 8_465 ?
O3_1 Cd3A O3_2 81.3(2) 3_445 4_545 ?
O3_1 Cd3A O1A_2 118.7(5) 3_445 . ?
O7_1 Cd3A Cd2 60.41(19) . 8_465 ?
O7_1 Cd3A O1_1 86.3(3) . 8_465 ?
O7_1 Cd3A O3_1 84.0(2) . 3_445 ?
O7_1 Cd3A O3_2 163.6(3) . 4_545 ?
O7_1 Cd3A O1A_2 104.7(4) . . ?
O3_2 Cd3A Cd2 112.21(15) 4_545 8_465 ?
O3_2 Cd3A O1A_2 76.3(4) 4_545 . ?
O3_1 Cd3 Cd4 123.5(2) 3_445 . ?
O3_1 Cd3 O7_1 82.1(3) 3_445 . ?
O3_1 Cd3 O3_2 82.9(3) 3_445 4_545 ?
O7_1 Cd3 Cd4 149.9(3) . . ?
O3_2 Cd3 Cd4 44.10(16) 4_545 . ?
O3_2 Cd3 O7_1 142.0(5) 4_545 . ?
O1_2 Cd3 Cd4 59.6(6) . . ?
O1_2 Cd3 O3_1 153.2(9) . 3_445 ?
O1_2 Cd3 O7_1 105.5(6) . . ?
O1_2 Cd3 O3_2 103.6(6) . 4_545 ?
O4_2 Cd4 O4_2 85.6(3) 4_545 3_445 ?
O4_2 Cd4 C7A_2 164.6(5) 4_545 . ?
O4_2 Cd4 C7A_2 99.8(7) 4_545 2 ?
O4_2 Cd4 C7A_2 164.6(5) 3_445 2 ?
O4_2 Cd4 C7A_2 99.8(7) 3_445 . ?
O3_2 Cd4 O4_2 91.8(2) 4_545 3_445 ?
O3_2 Cd4 O4_2 91.8(2) 3_445 4_545 ?
O3_2 Cd4 O4_2 54.9(2) 3_445 3_445 ?
O3_2 Cd4 O4_2 54.9(2) 4_545 4_545 ?
O3_2 Cd4 O3_2 136.6(3) 3_445 4_545 ?
O3_2 Cd4 O2_2 84.9(4) 3_445 . ?
O3_2 Cd4 O2_2 84.9(4) 4_545 2 ?
O3_2 Cd4 O2_2 123.9(5) 4_545 . ?
O3_2 Cd4 O2_2 123.9(5) 3_445 2 ?
O3_2 Cd4 C7A_2 103.1(6) 3_445 . ?
O3_2 Cd4 C7A_2 103.1(6) 4_545 2 ?
O3_2 Cd4 C7A_2 110.2(5) 3_445 2 ?
O3_2 Cd4 C7A_2 110.2(5) 4_545 . ?
O2_2 Cd4 O4_2 86.5(4) 2 4_545 ?
O2_2 Cd4 O4_2 172.0(4) 2 3_445 ?
O2_2 Cd4 O4_2 86.5(4) . 3_445 ?
O2_2 Cd4 O4_2 172.0(4) . 4_545 ?
O2_2 Cd4 O2_2 101.4(8) 2 . ?
O2_2 Cd4 C7A_2 18.5(7) 2 2 ?
O2_2 Cd4 C7A_2 88.2(7) . 2 ?
O1A_2 Cd4 O1A_2 111.1(9) 2 . ?
O1A_2 Cd4 C7A_2 28.3(3) . . ?
O1A_2 Cd4 C7A_2 90.3(7) 2 . ?
O2A_2 Cd4 O1A_2 69.4(7) 2 . ?
O2A_2 Cd4 O1A_2 56.3(5) . . ?
O2A_2 Cd4 O2A_2 73.5(9) 2 . ?
O2A_2 Cd4 C7A_2 28.0(4) . . ?
O2A_2 Cd4 C7A_2 69.1(7) 2 . ?
C7A_2 Cd4 C7A_2 78.7(12) 2 . ?
Cd1 Cd2 Cd3A 130.09(9) 5_776 8_566 ?
C1_1 Cd2 Cd3A 68.5(3) . 8_566 ?
C1_1 Cd2 Cd1 144.3(3) . 5_776 ?
C37_1 Cd2 Cd3A 144.8(2) 3 8_566 ?
C37_1 Cd2 Cd1 73.1(2) 3 5_776 ?
C37_1 Cd2 C1_1 109.5(3) 3 . ?
O1_1 Cd2 Cd3A 46.85(19) . 8_566 ?
O1_1 Cd2 Cd1 167.14(16) . 5_776 ?
O1_1 Cd2 C1_1 27.0(3) . . ?
O1_1 Cd2 C37_1 116.5(3) . 3 ?
O2_1 Cd2 Cd3A 93.2(2) . 8_566 ?
O2_1 Cd2 Cd1 117.7(2) . 5_776 ?
O2_1 Cd2 C1_1 27.8(3) . . ?
O2_1 Cd2 C37_1 96.9(3) . 3 ?
O2_1 Cd2 O1_1 54.8(2) . . ?
O2_1 Cd2 O5_1 95.3(2) . 3 ?
O2_1 Cd2 O6_1 96.8(3) . 3 ?
O3_1 Cd2 Cd3A 48.91(16) 6_576 8_566 ?
O3_1 Cd2 Cd1 97.78(15) 6_576 5_776 ?
O3_1 Cd2 C1_1 113.6(3) 6_576 . ?
O3_1 Cd2 C37_1 109.6(2) 6_576 3 ?
O3_1 Cd2 O1_1 87.2(2) 6_576 . ?
O3_1 Cd2 O2_1 140.9(2) 6_576 . ?
O3_1 Cd2 O5_1 121.60(19) 6_576 3 ?
O3_1 Cd2 O6_1 94.6(2) 6_576 3 ?
O3_1 Cd2 O8_1 97.1(2) 6_576 8_566 ?
O5_1 Cd2 Cd3A 169.91(15) 3 8_566 ?
O5_1 Cd2 Cd1 49.13(14) 3 5_776 ?
O5_1 Cd2 C1_1 118.4(3) 3 . ?
O5_1 Cd2 C37_1 28.2(2) 3 3 ?
O5_1 Cd2 O1_1 136.7(2) 3 . ?
O6_1 Cd2 Cd3A 118.45(17) 3 8_566 ?
O6_1 Cd2 Cd1 96.96(18) 3 5_776 ?
O6_1 Cd2 C1_1 97.2(3) 3 . ?
O6_1 Cd2 C37_1 26.9(2) 3 3 ?
O6_1 Cd2 O1_1 94.4(2) 3 . ?
O6_1 Cd2 O5_1 55.1(2) 3 3 ?
O8_1 Cd2 Cd3A 92.13(19) 8_566 8_566 ?
O8_1 Cd2 Cd1 50.93(19) 8_566 5_776 ?
O8_1 Cd2 C1_1 106.1(3) 8_566 . ?
O8_1 Cd2 C37_1 120.6(3) 8_566 3 ?
O8_1 Cd2 O1_1 116.8(2) 8_566 . ?
O8_1 Cd2 O2_1 93.3(2) 8_566 . ?
O8_1 Cd2 O5_1 92.7(2) 8_566 3 ?
O8_1 Cd2 O6_1 147.0(2) 8_566 3 ?
Cd2 Cd1 Cd2 153.57(17) 5_776 6_575 ?
Cd2 Cd1 H4A_1 160.2 5_776 . ?
Cd2 Cd1 H4A_1 34.2 6_575 . ?
O4_1 Cd1 Cd2 141.16(16) 2_755 6_575 ?
O4_1 Cd1 Cd2 56.78(14) 2_755 5_776 ?
O4_1 Cd1 Cd2 56.78(14) . 6_575 ?
O4_1 Cd1 Cd2 141.16(16) . 5_776 ?
O4_1 Cd1 O4_1 119.3(3) . 2_755 ?
O4_1 Cd1 H4A_1 132.2 2_755 . ?
O4_1 Cd1 H4A_1 22.7 . . ?
O5_1 Cd1 Cd2 49.50(14) 8_565 6_575 ?
O5_1 Cd1 Cd2 135.10(14) 8_565 5_776 ?
O5_1 Cd1 Cd2 49.50(14) 7_666 5_776 ?
O5_1 Cd1 Cd2 135.10(14) 7_666 6_575 ?
O5_1 Cd1 O4_1 92.1(2) 7_666 . ?
O5_1 Cd1 O4_1 80.4(2) 8_565 . ?
O5_1 Cd1 O4_1 80.4(2) 7_666 2_755 ?
O5_1 Cd1 O4_1 92.1(2) 8_565 2_755 ?
O5_1 Cd1 H4A_1 111.3 7_666 . ?
O5_1 Cd1 H4A_1 64.7 8_565 . ?
O5_1 Cd1 O5_1 165.2(3) 8_565 7_666 ?
O5_1 Cd1 O8_1 87.7(2) 8_565 3 ?
O5_1 Cd1 O8_1 103.7(2) 7_666 3 ?
O5_1 Cd1 O8_1 87.7(2) 7_666 4_655 ?
O5_1 Cd1 O8_1 103.7(2) 8_565 4_655 ?
O8_1 Cd1 Cd2 111.3(2) 3 5_776 ?
O8_1 Cd1 Cd2 111.3(2) 4_655 6_575 ?
O8_1 Cd1 Cd2 44.80(15) 3 6_575 ?
O8_1 Cd1 Cd2 44.80(14) 4_655 5_776 ?
O8_1 Cd1 O4_1 160.6(3) 4_655 . ?
O8_1 Cd1 O4_1 79.8(2) 3 . ?
O8_1 Cd1 O4_1 79.8(2) 4_655 2_755 ?
O8_1 Cd1 O4_1 160.6(3) 3 2_755 ?
O8_1 Cd1 H4A_1 143.7 4_655 . ?
O8_1 Cd1 H4A_1 64.6 3 . ?
O8_1 Cd1 O8_1 81.3(3) 4_655 3 ?
C2_1 C1_1 Cd2 169.5(8) . . ?
O1_1 C1_1 Cd2 69.7(5) . . ?
O1_1 C1_1 C2_1 120.4(10) . . ?
O1_1 C1_1 O2_1 124.1(9) . . ?
O2_1 C1_1 Cd2 54.6(4) . . ?
O2_1 C1_1 C2_1 115.5(10) . . ?
C3_1 C2_1 C1_1 121.7(9) . . ?
C7_1 C2_1 C1_1 119.5(10) . . ?
C7_1 C2_1 C3_1 118.7(8) . . ?
C2_1 C3_1 H3_1 119.9 . . ?
C2_1 C3_1 C4_1 120.3(9) . . ?
C4_1 C3_1 H3_1 119.9 . . ?
C3_1 C4_1 H4_1 119.5 . . ?
C5_1 C4_1 C3_1 121.0(10) . . ?
C5_1 C4_1 H4_1 119.5 . . ?
C4_1 C5_1 C6_1 118.4(9) . . ?
C4_1 C5_1 C53_1 122.5(10) . . ?
C6_1 C5_1 C53_1 119.1(9) . . ?
C5_1 C6_1 H6_1 119.4 . . ?
C5_1 C6_1 C7_1 121.3(10) . . ?
C7_1 C6_1 H6_1 119.4 . . ?
C2_1 C7_1 C6_1 120.4(10) . . ?
C2_1 C7_1 H7_1 119.8 . . ?
C6_1 C7_1 H7_1 119.8 . . ?
C9_1 C8_1 H8_1 119.4 . . ?
C52_1 C8_1 H8_1 119.5 . . ?
C52_1 C8_1 C9_1 121.1(9) . . ?
C8_1 C9_1 C10_1 117.0(8) . . ?
C8_1 C9_1 C11_1 121.4(8) . . ?
C10_1 C9_1 C11_1 121.4(7) . . ?
C9_1 C10_1 H10_1 119.5 . . ?
C51_1 C10_1 C9_1 120.9(8) . . ?
C51_1 C10_1 H10_1 119.5 . . ?
C12_1 C11_1 C9_1 122.5(7) . . ?
C12_1 C11_1 C25_1 124.9(7) . . ?
C25_1 C11_1 C9_1 112.5(7) . . ?
C11_1 C12_1 C13_1 122.0(7) . . ?
C11_1 C12_1 C38_1 121.7(7) . . ?
C13_1 C12_1 C38_1 116.3(7) . . ?
C14_1 C13_1 C12_1 119.9(8) . . ?
C54_1 C13_1 C12_1 121.7(8) . . ?
C54_1 C13_1 C14_1 118.4(7) . . ?
C13_1 C14_1 H14_1 120.1 . . ?
C13_1 C14_1 C15_1 119.8(8) . . ?
C15_1 C14_1 H14_1 120.1 . . ?
C14_1 C15_1 H15_1 119.1 . . ?
C16_1 C15_1 C14_1 121.8(8) . . ?
C16_1 C15_1 H15_1 119.1 . . ?
C15_1 C16_1 C17_1 117.3(8) . . ?
C15_1 C16_1 C18_1 122.4(8) . . ?
C17_1 C16_1 C18_1 120.3(8) . . ?
C16_1 C17_1 H17_1 119.4 . . ?
C54_1 C17_1 C16_1 121.3(8) . . ?
C54_1 C17_1 H17_1 119.4 . . ?
C19_1 C18_1 C16_1 121.8(8) . . ?
C23_1 C18_1 C16_1 121.8(8) . . ?
C23_1 C18_1 C19_1 116.3(8) . . ?
C18_1 C19_1 H19_1 119.3 . . ?
C20_1 C19_1 C18_1 121.4(8) . . ?
C20_1 C19_1 H19_1 119.3 . . ?
C19_1 C20_1 H20_1 119.6 . . ?
C21_1 C20_1 C19_1 120.8(8) . . ?
C21_1 C20_1 H20_1 119.6 . . ?
C20_1 C21_1 C22_1 119.1(8) . . ?
C20_1 C21_1 C24_1 120.4(8) . . ?
C22_1 C21_1 C24_1 120.4(8) . . ?
C21_1 C22_1 H22_1 120.4 . . ?
C21_1 C22_1 C23_1 119.1(9) . . ?
C23_1 C22_1 H22_1 120.4 . . ?
C18_1 C23_1 C22_1 123.1(8) . . ?
C18_1 C23_1 H23_1 118.4 . . ?
C22_1 C23_1 H23_1 118.4 . . ?
O3_1 C24_1 C21_1 118.7(8) . . ?
O3_1 C24_1 O4_1 123.9(8) . . ?
O4_1 C24_1 C21_1 117.3(8) . . ?
C26_1 C25_1 C11_1 118.6(8) . . ?
C26_1 C25_1 C30_1 119.2(8) . . ?
C30_1 C25_1 C11_1 122.1(8) . . ?
C25_1 C26_1 H26_1 120.4 . . ?
C25_1 C26_1 C27_1 119.2(8) . . ?
C27_1 C26_1 H26_1 120.4 . . ?
C26_1 C27_1 H27_1 118.5 . . ?
C28_1 C27_1 C26_1 122.9(9) . . ?
C28_1 C27_1 H27_1 118.5 . . ?
C27_1 C28_1 C29_1 118.3(8) . . ?
C27_1 C28_1 C31_1 122.4(9) . . ?
C29_1 C28_1 C31_1 119.3(8) . . ?
C28_1 C29_1 H29_1 119.6 . . ?
C28_1 C29_1 C30_1 120.8(8) . . ?
C30_1 C29_1 H29_1 119.6 . . ?
C25_1 C30_1 C29_1 119.4(8) . . ?
C25_1 C30_1 H30_1 120.3 . . ?
C29_1 C30_1 H30_1 120.3 . . ?
C32_1 C31_1 C28_1 120.5(9) . . ?
C32_1 C31_1 C36_1 115.7(8) . . ?
C36_1 C31_1 C28_1 123.8(9) . . ?
C31_1 C32_1 H32_1 118.6 . . ?
C33_1 C32_1 C31_1 122.8(10) . . ?
C33_1 C32_1 H32_1 118.6 . . ?
C32_1 C33_1 H33_1 119.4 . . ?
C34_1 C33_1 C32_1 121.1(10) . . ?
C34_1 C33_1 H33_1 119.4 . . ?
C33_1 C34_1 C37_1 119.7(9) . . ?
C35_1 C34_1 C33_1 118.1(8) . . ?
C35_1 C34_1 C37_1 122.1(8) . . ?
C34_1 C35_1 H35_1 119.8 . . ?
C34_1 C35_1 C36_1 120.4(8) . . ?
C36_1 C35_1 H35_1 119.8 . . ?
C31_1 C36_1 C35_1 121.5(9) . . ?
C31_1 C36_1 H36_1 119.2 . . ?
C35_1 C36_1 H36_1 119.2 . . ?
C34_1 C37_1 Cd2 176.2(7) . 3_445 ?
O5_1 C37_1 Cd2 65.2(4) . 3_445 ?
O5_1 C37_1 C34_1 118.4(9) . . ?
O6_1 C37_1 Cd2 58.4(4) . 3_445 ?
O6_1 C37_1 C34_1 118.1(8) . . ?
O6_1 C37_1 O5_1 123.5(8) . . ?
C39_1 C38_1 C12_1 120.7(8) . . ?
C43_1 C38_1 C12_1 122.0(8) . . ?
C43_1 C38_1 C39_1 117.2(7) . . ?
C38_1 C39_1 H39_1 119.8 . . ?
C40_1 C39_1 C38_1 120.3(8) . . ?
C40_1 C39_1 H39_1 119.8 . . ?
C39_1 C40_1 H40_1 118.7 . . ?
C41_1 C40_1 C39_1 122.7(9) . . ?
C41_1 C40_1 H40_1 118.7 . . ?
C40_1 C41_1 C42_1 116.2(8) . . ?
C40_1 C41_1 C44_1 121.1(8) . . ?
C42_1 C41_1 C44_1 122.7(8) . . ?
C41_1 C42_1 H42_1 119.4 . . ?
C43_1 C42_1 C41_1 121.3(8) . . ?
C43_1 C42_1 H42_1 119.4 . . ?
C38_1 C43_1 H43_1 118.9 . . ?
C42_1 C43_1 C38_1 122.2(9) . . ?
C42_1 C43_1 H43_1 118.9 . . ?
C45_1 C44_1 C41_1 119.8(8) . . ?
C49_1 C44_1 C41_1 122.1(8) . . ?
C49_1 C44_1 C45_1 117.7(8) . . ?
C44_1 C45_1 H45_1 119.3 . . ?
C44_1 C45_1 C46_1 121.4(9) . . ?
C46_1 C45_1 H45_1 119.3 . . ?
C45_1 C46_1 H46_1 119.6 . . ?
C47_1 C46_1 C45_1 120.8(10) . . ?
C47_1 C46_1 H46_1 119.6 . . ?
C46_1 C47_1 C48_1 118.0(8) . . ?
C46_1 C47_1 C50_1 122.0(10) . . ?
C48_1 C47_1 C50_1 119.9(9) . . ?
C47_1 C48_1 H48_1 120.0 . . ?
C47_1 C48_1 C49_1 119.9(9) . . ?
C49_1 C48_1 H48_1 120.0 . . ?
C44_1 C49_1 C48_1 122.1(9) . . ?
C44_1 C49_1 H49_1 119.0 . . ?
C48_1 C49_1 H49_1 119.0 . . ?
O7_1 C50_1 C47_1 116.0(10) . . ?
O7_1 C50_1 O8_1 125.7(9) . . ?
O8_1 C50_1 C47_1 118.3(10) . . ?
C10_1 C51_1 H51_1 119.2 . . ?
C10_1 C51_1 C53_1 121.5(9) . . ?
C53_1 C51_1 H51_1 119.2 . . ?
C8_1 C52_1 H52_1 119.1 . . ?
C53_1 C52_1 C8_1 121.8(9) . . ?
C53_1 C52_1 H52_1 119.1 . . ?
C51_1 C53_1 C5_1 120.8(9) . . ?
C52_1 C53_1 C5_1 121.8(8) . . ?
C52_1 C53_1 C51_1 117.4(8) . . ?
C13_1 C54_1 C17_1 121.3(8) . . ?
C13_1 C54_1 H54_1 119.4 . . ?
C17_1 C54_1 H54_1 119.4 . . ?
Cd3A O1_1 Cd2 79.9(2) 8_566 . ?
C1_1 O1_1 Cd3A 134.3(6) . 8_566 ?
C1_1 O1_1 Cd2 83.4(6) . . ?
C1_1 O2_1 Cd2 97.6(6) . . ?
Cd3 O3_1 Cd3A 24.8(2) 3 3 ?
Cd2 O3_1 Cd3A 86.5(2) 6_575 3 ?
Cd2 O3_1 Cd3 106.4(3) 6_575 3 ?
C24_1 O3_1 Cd3A 156.5(6) . 3 ?
C24_1 O3_1 Cd3 132.9(6) . 3 ?
C24_1 O3_1 Cd2 104.4(5) . 6_575 ?
Cd1 O4_1 H4A_1 52.5 . . ?
C24_1 O4_1 Cd1 147.1(5) . . ?
C24_1 O4_1 H4A_1 101.2 . . ?
Cd1 O5_1 Cd2 81.37(17) 7_666 3_445 ?
C37_1 O5_1 Cd2 86.6(5) . 3_445 ?
C37_1 O5_1 Cd1 141.2(6) . 7_666 ?
C37_1 O6_1 Cd2 94.7(5) . 3_445 ?
C50_1 O7_1 Cd3A 148.9(6) . . ?
C50_1 O7_1 Cd3 139.5(7) . . ?
Cd2 O8_1 Cd1 84.3(2) 8_465 3_445 ?
C50_1 O8_1 Cd2 105.5(6) . 8_465 ?
C50_1 O8_1 Cd1 162.6(7) . 3_445 ?
C27_2 O4_2 Cd4 89.8(5) . 3 ?
Cd4 O3_2 Cd3A 99.9(2) 3 4 ?
Cd4 O3_2 Cd3 89.4(2) 3 4 ?
C27_2 O3_2 Cd3A 162.8(6) . 4 ?
C27_2 O3_2 Cd3 171.1(6) . 4 ?
C27_2 O3_2 Cd4 91.7(5) . 3 ?
C7_2 O1_2 Cd3 165.2(19) . . ?
C7_2 O2_2 Cd4 105.1(13) . . ?
C2_2 C1_2 H1_2 120.0 . . ?
C2_2 C1_2 C6_2 120.0 . . ?
C6_2 C1_2 H1_2 120.0 . . ?
C1_2 C2_2 C3_2 120.0 . . ?
C1_2 C2_2 C7_2 118.8(10) . . ?
C3_2 C2_2 C7_2 120.9(10) . . ?
C2_2 C3_2 H3_2 120.0 . . ?
C4_2 C3_2 C2_2 120.0 . . ?
C4_2 C3_2 H3_2 120.0 . . ?
C3_2 C4_2 H4_2 120.0 . . ?
C3_2 C4_2 C5_2 120.0 . . ?
C5_2 C4_2 H4_2 120.0 . . ?
C4_2 C5_2 C8_2 118.0(10) . . ?
C6_2 C5_2 C4_2 120.0 . . ?
C6_2 C5_2 C8_2 121.0(9) . . ?
C1_2 C6_2 H6_2 120.0 . . ?
C5_2 C6_2 C1_2 120.0 . . ?
C5_2 C6_2 H6_2 120.0 . . ?
O1_2 C7_2 C2_2 116.9(15) . . ?
O2_2 C7_2 O1_2 125.0(17) . . ?
O2_2 C7_2 C2_2 117.5(14) . . ?
C9_2 C8_2 C5_2 117.4(9) . . ?
C9_2 C8_2 C13_2 120.0 . . ?
C13_2 C8_2 C5_2 121.9(9) . . ?
C8_2 C9_2 H9_2 120.0 . . ?
C8_2 C9_2 C10_2 120.0 . . ?
C10_2 C9_2 H9_2 120.0 . . ?
C9_2 C10_2 H10_2 120.0 . . ?
C11_2 C10_2 C9_2 120.0 . . ?
C11_2 C10_2 H10_2 120.0 . . ?
C10_2 C11_2 C12_2 120.0 . . ?
C10_2 C11_2 C14_2 129.4(8) . . ?
C12_2 C11_2 C14_2 109.6(8) . . ?
C11_2 C12_2 H12_2 120.0 . . ?
C13_2 C12_2 C11_2 120.0 . . ?
C13_2 C12_2 H12_2 120.0 . . ?
C8_2 C13_2 H13_2 120.0 . . ?
C12_2 C13_2 C8_2 120.0 . . ?
C12_2 C13_2 H13_2 120.0 . . ?
Cd4 O1A_2 Cd3A 97.0(6) . . ?
C7A_2 O1A_2 Cd3A 152.4(18) . . ?
C7A_2 O1A_2 Cd4 87.3(12) . . ?
C7A_2 O2A_2 Cd4 87.6(12) . . ?
C2A_2 C1A_2 H1A_2 120.0 . . ?
C2A_2 C1A_2 C6A_2 120.0 . . ?
C6A_2 C1A_2 H1A_2 120.0 . . ?
C1A_2 C2A_2 C3A_2 120.0 . . ?
C1A_2 C2A_2 C7A_2 116.1(10) . . ?
C3A_2 C2A_2 C7A_2 123.9(10) . . ?
C2A_2 C3A_2 H3A_2 120.0 . . ?
C4A_2 C3A_2 C2A_2 120.0 . . ?
C4A_2 C3A_2 H3A_2 120.0 . . ?
C3A_2 C4A_2 H4A_2 120.0 . . ?
C3A_2 C4A_2 C5A_2 120.0 . . ?
C5A_2 C4A_2 H4A_2 120.0 . . ?
C4A_2 C5A_2 C6A_2 120.0 . . ?
C4A_2 C5A_2 C8A_2 120.9(10) . . ?
C6A_2 C5A_2 C8A_2 119.0(10) . . ?
C1A_2 C6A_2 H6A_2 120.0 . . ?
C5A_2 C6A_2 C1A_2 120.0 . . ?
C5A_2 C6A_2 H6A_2 120.0 . . ?
O1A_2 C7A_2 Cd4 64.4(11) . . ?
O1A_2 C7A_2 C2A_2 115.6(15) . . ?
O2A_2 C7A_2 Cd4 64.4(11) . . ?
O2A_2 C7A_2 O1A_2 128.8(19) . . ?
O2A_2 C7A_2 C2A_2 115.6(14) . . ?
C2A_2 C7A_2 Cd4 179.7(18) . . ?
C9A_2 C8A_2 C5A_2 120.8(13) . . ?
C13A_2 C8A_2 C5A_2 120.4(13) . . ?
C13A_2 C8A_2 C9A_2 118.7(13) . . ?
C8A_2 C9A_2 H9A_2 119.3 . . ?
C8A_2 C9A_2 C10A_2 121.4(14) . . ?
C10A_2 C9A_2 H9A_2 119.3 . . ?
C9A_2 C10A_2 H10A_2 119.6 . . ?
C9A_2 C10A_2 C11A_2 120.8(14) . . ?
C11A_2 C10A_2 H10A_2 119.6 . . ?
C10A_2 C11A_2 C12A_2 117.3(14) . . ?
C10A_2 C11A_2 C14_2 133.0(13) . . ?
C12A_2 C11A_2 C14_2 109.3(12) . . ?
C11A_2 C12A_2 H12A_2 119.7 . . ?
C13A_2 C12A_2 C11A_2 120.6(14) . . ?
C13A_2 C12A_2 H12A_2 119.7 . . ?
C8A_2 C13A_2 C12A_2 121.0(14) . . ?
C8A_2 C13A_2 H13A_2 119.5 . . ?
C12A_2 C13A_2 H13A_2 119.5 . . ?
C11_2 C14_2 C15_2 110.7(9) . . ?
C14_2 C14_2 C11_2 124.5(10) 7_566 . ?
C14_2 C14_2 C11A_2 119.6(11) 7_566 . ?
C14_2 C14_2 C15_2 120.2(10) 7_566 . ?
C14_2 C14_2 C15A_2 123.0(12) 7_566 . ?
C15A_2 C14_2 C11A_2 113.7(11) . . ?
C16_2 C15_2 C14_2 115.7(7) . . ?
C16_2 C15_2 C20_2 120.0 . . ?
C20_2 C15_2 C14_2 124.1(7) . . ?
C15_2 C16_2 H16_2 120.0 . . ?
C17_2 C16_2 C15_2 120.0 . . ?
C17_2 C16_2 H16_2 120.0 . . ?
C16_2 C17_2 H17_2 120.0 . . ?
C16_2 C17_2 C18_2 120.0 . . ?
C18_2 C17_2 H17_2 120.0 . . ?
C17_2 C18_2 C19_2 120.0 . . ?
C17_2 C18_2 C21_2 119.4(8) . . ?
C19_2 C18_2 C21_2 120.4(8) . . ?
C18_2 C19_2 H19_2 120.0 . . ?
C20_2 C19_2 C18_2 120.0 . . ?
C20_2 C19_2 H19_2 120.0 . . ?
C15_2 C20_2 H20_2 120.0 . . ?
C19_2 C20_2 C15_2 120.0 . . ?
C19_2 C20_2 H20_2 120.0 . . ?
C22_2 C21_2 C18_2 125.5(9) . . ?
C22_2 C21_2 C26_2 118.6(8) . . ?
C22_2 C21_2 C18A_2 115.8(9) . . ?
C26_2 C21_2 C18_2 115.8(9) . . ?
C26_2 C21_2 C18A_2 125.6(9) . . ?
C21_2 C22_2 H22_2 119.5 . . ?
C21_2 C22_2 C23_2 121.0(8) . . ?
C23_2 C22_2 H22_2 119.5 . . ?
C22_2 C23_2 H23_2 119.7 . . ?
C22_2 C23_2 C24_2 120.6(8) . . ?
C24_2 C23_2 H23_2 119.7 . . ?
C23_2 C24_2 C27_2 121.7(8) . . ?
C25_2 C24_2 C23_2 119.4(8) . . ?
C25_2 C24_2 C27_2 118.9(8) . . ?
C24_2 C25_2 H25_2 120.6 . . ?
C24_2 C25_2 C26_2 118.9(9) . . ?
C26_2 C25_2 H25_2 120.6 . . ?
C21_2 C26_2 C25_2 121.4(8) . . ?
C21_2 C26_2 H26_2 119.3 . . ?
C25_2 C26_2 H26_2 119.3 . . ?
O4_2 C27_2 Cd4 63.1(5) . 3 ?
O4_2 C27_2 O3_2 123.4(8) . . ?
O4_2 C27_2 C24_2 119.2(8) . . ?
O3_2 C27_2 Cd4 60.5(4) . 3 ?
O3_2 C27_2 C24_2 117.4(8) . . ?
C24_2 C27_2 Cd4 174.9(7) . 3 ?
C16A_2 C15A_2 C14_2 126.0(13) . . ?
C20A_2 C15A_2 C14_2 110.5(12) . . ?
C20A_2 C15A_2 C16A_2 123.4(13) . . ?
C15A_2 C16A_2 H16A_2 120.9 . . ?
C15A_2 C16A_2 C17A_2 118.2(14) . . ?
C17A_2 C16A_2 H16A_2 120.9 . . ?
C16A_2 C17A_2 H17A_2 119.8 . . ?
C16A_2 C17A_2 C18A_2 120.4(14) . . ?
C18A_2 C17A_2 H17A_2 119.8 . . ?
C17A_2 C18A_2 C21_2 124.7(12) . . ?
C19A_2 C18A_2 C21_2 117.4(13) . . ?
C19A_2 C18A_2 C17A_2 117.8(14) . . ?
C18A_2 C19A_2 H19A_2 119.2 . . ?
C20A_2 C19A_2 C18A_2 121.7(15) . . ?
C20A_2 C19A_2 H19A_2 119.2 . . ?
C15A_2 C20A_2 H20A_2 120.8 . . ?
C19A_2 C20A_2 C15A_2 118.4(14) . . ?
C19A_2 C20A_2 H20A_2 120.8 . . ?

loop_
_geom_bond_atom_site_label_1
_geom_bond_atom_site_label_2
_geom_bond_distance
_geom_bond_site_symmetry_2
_geom_bond_publ_flag
Cd3A Cd2 3.174(3) 8_465 ?
Cd3A O1_1 2.352(9) 8_465 ?
Cd3A O3_1 2.397(6) 3_445 ?
Cd3A O7_1 2.295(7) . ?
Cd3A O3_2 2.420(6) 4_545 ?
Cd3A O1A_2 2.558(19) . ?
Cd3 Cd4 3.375(6) . ?
Cd3 O3_1 2.289(8) 3_445 ?
Cd3 O7_1 2.487(9) . ?
Cd3 O3_2 2.449(9) 4_545 ?
Cd3 O1_2 1.691(16) . ?
Cd4 O4_2 2.405(6) 3_445 ?
Cd4 O4_2 2.405(6) 4_545 ?
Cd4 O3_2 2.349(5) 3_445 ?
Cd4 O3_2 2.349(5) 4_545 ?
Cd4 O2_2 2.398(16) . ?
Cd4 O2_2 2.398(16) 2 ?
Cd4 O1A_2 2.316(17) 2 ?
Cd4 O1A_2 2.316(17) . ?
Cd4 O2A_2 2.315(16) 2 ?
Cd4 O2A_2 2.315(16) . ?
Cd4 C7A_2 2.565(18) 2 ?
Cd4 C7A_2 2.565(18) . ?
Cd2 Cd1 3.1598(13) 5_776 ?
Cd2 C1_1 2.738(9) . ?
Cd2 C37_1 2.674(8) 3 ?
Cd2 O1_1 2.585(7) . ?
Cd2 O2_1 2.250(6) . ?
Cd2 O3_1 2.231(5) 6_576 ?
Cd2 O5_1 2.430(6) 3 ?
Cd2 O6_1 2.284(5) 3 ?
Cd2 O8_1 2.238(6) 8_566 ?
Cd1 O4_1 2.487(6) . ?
Cd1 O4_1 2.487(6) 2_755 ?
Cd1 H4A_1 2.0399 . ?
Cd1 O5_1 2.417(6) 8_565 ?
Cd1 O5_1 2.417(6) 7_666 ?
Cd1 O8_1 2.466(7) 3 ?
Cd1 O8_1 2.466(7) 4_655 ?
C1_1 C2_1 1.518(12) . ?
C1_1 O1_1 1.249(12) . ?
C1_1 O2_1 1.289(12) . ?
C2_1 C3_1 1.394(13) . ?
C2_1 C7_1 1.364(12) . ?
C3_1 H3_1 0.9500 . ?
C3_1 C4_1 1.403(12) . ?
C4_1 H4_1 0.9500 . ?
C4_1 C5_1 1.354(13) . ?
C5_1 C6_1 1.391(13) . ?
C5_1 C53_1 1.473(12) . ?
C6_1 H6_1 0.9500 . ?
C6_1 C7_1 1.390(12) . ?
C7_1 H7_1 0.9500 . ?
C8_1 H8_1 0.9500 . ?
C8_1 C9_1 1.395(11) . ?
C8_1 C52_1 1.362(11) . ?
C9_1 C10_1 1.392(12) . ?
C9_1 C11_1 1.507(11) . ?
C10_1 H10_1 0.9500 . ?
C10_1 C51_1 1.353(11) . ?
C11_1 C12_1 1.347(11) . ?
C11_1 C25_1 1.498(11) . ?
C12_1 C13_1 1.485(11) . ?
C12_1 C38_1 1.496(10) . ?
C13_1 C14_1 1.382(11) . ?
C13_1 C54_1 1.379(11) . ?
C14_1 H14_1 0.9500 . ?
C14_1 C15_1 1.412(11) . ?
C15_1 H15_1 0.9500 . ?
C15_1 C16_1 1.368(11) . ?
C16_1 C17_1 1.398(11) . ?
C16_1 C18_1 1.476(11) . ?
C17_1 H17_1 0.9500 . ?
C17_1 C54_1 1.380(11) . ?
C18_1 C19_1 1.417(11) . ?
C18_1 C23_1 1.372(11) . ?
C19_1 H19_1 0.9500 . ?
C19_1 C20_1 1.375(11) . ?
C20_1 H20_1 0.9500 . ?
C20_1 C21_1 1.373(11) . ?
C21_1 C22_1 1.401(11) . ?
C21_1 C24_1 1.503(11) . ?
C22_1 H22_1 0.9500 . ?
C22_1 C23_1 1.384(11) . ?
C23_1 H23_1 0.9500 . ?
C24_1 O3_1 1.250(10) . ?
C24_1 O4_1 1.254(10) . ?
C25_1 C26_1 1.372(12) . ?
C25_1 C30_1 1.392(11) . ?
C26_1 H26_1 0.9500 . ?
C26_1 C27_1 1.433(12) . ?
C27_1 H27_1 0.9500 . ?
C27_1 C28_1 1.320(12) . ?
C28_1 C29_1 1.395(12) . ?
C28_1 C31_1 1.487(11) . ?
C29_1 H29_1 0.9500 . ?
C29_1 C30_1 1.425(11) . ?
C30_1 H30_1 0.9500 . ?
C31_1 C32_1 1.382(13) . ?
C31_1 C36_1 1.376(12) . ?
C32_1 H32_1 0.9500 . ?
C32_1 C33_1 1.347(12) . ?
C33_1 H33_1 0.9500 . ?
C33_1 C34_1 1.363(12) . ?
C34_1 C35_1 1.365(12) . ?
C34_1 C37_1 1.519(11) . ?
C35_1 H35_1 0.9500 . ?
C35_1 C36_1 1.389(11) . ?
C36_1 H36_1 0.9500 . ?
C37_1 O5_1 1.267(10) . ?
C37_1 O6_1 1.214(10) . ?
C38_1 C39_1 1.401(11) . ?
C38_1 C43_1 1.391(11) . ?
C39_1 H39_1 0.9500 . ?
C39_1 C40_1 1.396(11) . ?
C40_1 H40_1 0.9500 . ?
C40_1 C41_1 1.367(11) . ?
C41_1 C42_1 1.434(12) . ?
C41_1 C44_1 1.486(11) . ?
C42_1 H42_1 0.9500 . ?
C42_1 C43_1 1.358(11) . ?
C43_1 H43_1 0.9500 . ?
C44_1 C45_1 1.376(12) . ?
C44_1 C49_1 1.350(12) . ?
C45_1 H45_1 0.9500 . ?
C45_1 C46_1 1.408(12) . ?
C46_1 H46_1 0.9500 . ?
C46_1 C47_1 1.365(12) . ?
C47_1 C48_1 1.393(12) . ?
C47_1 C50_1 1.490(12) . ?
C48_1 H48_1 0.9500 . ?
C48_1 C49_1 1.408(11) . ?
C49_1 H49_1 0.9500 . ?
C50_1 O7_1 1.237(12) . ?
C50_1 O8_1 1.259(11) . ?
C51_1 H51_1 0.9500 . ?
C51_1 C53_1 1.396(12) . ?
C52_1 H52_1 0.9500 . ?
C52_1 C53_1 1.362(12) . ?
C54_1 H54_1 0.9500 . ?
O4_1 H4A_1 0.9925 . ?
O4_2 C27_2 1.231(10) . ?
O3_2 C27_2 1.260(10) . ?
O1_2 C7_2 1.237(14) . ?
O2_2 C7_2 1.226(14) . ?
C1_2 H1_2 0.9500 . ?
C1_2 C2_2 1.3900 . ?
C1_2 C6_2 1.3900 . ?
C2_2 C3_2 1.3900 . ?
C2_2 C7_2 1.550(17) . ?
C3_2 H3_2 0.9500 . ?
C3_2 C4_2 1.3900 . ?
C4_2 H4_2 0.9500 . ?
C4_2 C5_2 1.3900 . ?
C5_2 C6_2 1.3900 . ?
C5_2 C8_2 1.537(10) . ?
C6_2 H6_2 0.9500 . ?
C8_2 C9_2 1.3900 . ?
C8_2 C13_2 1.3900 . ?
C9_2 H9_2 0.9500 . ?
C9_2 C10_2 1.3900 . ?
C10_2 H10_2 0.9500 . ?
C10_2 C11_2 1.3900 . ?
C11_2 C12_2 1.3900 . ?
C11_2 C14_2 1.451(11) . ?
C12_2 H12_2 0.9500 . ?
C12_2 C13_2 1.3900 . ?
C13_2 H13_2 0.9500 . ?
O1A_2 C7A_2 1.216(14) . ?
O2A_2 C7A_2 1.205(15) . ?
C1A_2 H1A_2 0.9500 . ?
C1A_2 C2A_2 1.3900 . ?
C1A_2 C6A_2 1.3900 . ?
C2A_2 C3A_2 1.3900 . ?
C2A_2 C7A_2 1.551(18) . ?
C3A_2 H3A_2 0.9500 . ?
C3A_2 C4A_2 1.3900 . ?
C4A_2 H4A_2 0.9500 . ?
C4A_2 C5A_2 1.3900 . ?
C5A_2 C6A_2 1.3900 . ?
C5A_2 C8A_2 1.534(13) . ?
C6A_2 H6A_2 0.9500 . ?
C8A_2 C9A_2 1.391(15) . ?
C8A_2 C13A_2 1.374(15) . ?
C9A_2 H9A_2 0.9500 . ?
C9A_2 C10A_2 1.392(14) . ?
C10A_2 H10A_2 0.9500 . ?
C10A_2 C11A_2 1.399(16) . ?
C11A_2 C12A_2 1.419(15) . ?
C11A_2 C14_2 1.612(18) . ?
C12A_2 H12A_2 0.9500 . ?
C12A_2 C13A_2 1.405(15) . ?
C13A_2 H13A_2 0.9500 . ?
C14_2 C14_2 1.386(17) 7_566 ?
C14_2 C15_2 1.583(11) . ?
C14_2 C15A_2 1.476(15) . ?
C15_2 C16_2 1.3900 . ?
C15_2 C20_2 1.3900 . ?
C16_2 H16_2 0.9500 . ?
C16_2 C17_2 1.3900 . ?
C17_2 H17_2 0.9500 . ?
C17_2 C18_2 1.3900 . ?
C18_2 C19_2 1.3900 . ?
C18_2 C21_2 1.448(11) . ?
C19_2 H19_2 0.9500 . ?
C19_2 C20_2 1.3900 . ?
C20_2 H20_2 0.9500 . ?
C21_2 C22_2 1.384(11) . ?
C21_2 C26_2 1.375(12) . ?
C21_2 C18A_2 1.597(18) . ?
C22_2 H22_2 0.9500 . ?
C22_2 C23_2 1.367(11) . ?
C23_2 H23_2 0.9500 . ?
C23_2 C24_2 1.396(11) . ?
C24_2 C25_2 1.383(11) . ?
C24_2 C27_2 1.507(11) . ?
C25_2 H25_2 0.9500 . ?
C25_2 C26_2 1.407(12) . ?
C26_2 H26_2 0.9500 . ?
C15A_2 C16A_2 1.379(15) . ?
C15A_2 C20A_2 1.371(16) . ?
C16A_2 H16A_2 0.9500 . ?
C16A_2 C17A_2 1.375(14) . ?
C17A_2 H17A_2 0.9500 . ?
C17A_2 C18A_2 1.426(16) . ?
C18A_2 C19A_2 1.404(15) . ?
C19A_2 H19A_2 0.9500 . ?
C19A_2 C20A_2 1.361(15) . ?
C20A_2 H20A_2 0.9500 . ?

loop_
_geom_torsion_atom_site_label_1
_geom_torsion_atom_site_label_2
_geom_torsion_atom_site_label_3
_geom_torsion_atom_site_label_4
_geom_torsion
_geom_torsion_site_symmetry_1
_geom_torsion_site_symmetry_2
_geom_torsion_site_symmetry_3
_geom_torsion_site_symmetry_4
_geom_torsion_publ_flag
Cd3A O3_2 C27_2 Cd4 -132.6(19) 4 . . 3 ?
Cd3A O3_2 C27_2 O4_2 -128.3(16) 4 . . . ?
Cd3A O3_2 C27_2 C24_2 53(2) 4 . . . ?
Cd3A O1A_2 C7A_2 Cd4 100(3) . . . . ?
Cd3A O1A_2 C7A_2 O2A_2 99(4) . . . . ?
Cd3A O1A_2 C7A_2 C2A_2 -80(4) . . . . ?
Cd3 O1_2 C7_2 O2_2 65(7) . . . . ?
Cd3 O1_2 C7_2 C2_2 -124(5) . . . . ?
Cd4 Cd3 O1_2 C7_2 -50(5) . . . . ?
Cd4 O4_2 C27_2 O3_2 -4.3(9) 3 . . . ?
Cd4 O4_2 C27_2 C24_2 174.8(7) 3 . . . ?
Cd4 O3_2 C27_2 O4_2 4.4(10) 3 . . . ?
Cd4 O3_2 C27_2 C24_2 -174.7(7) 3 . . . ?
Cd4 O2_2 C7_2 O1_2 -18(3) . . . . ?
Cd4 O2_2 C7_2 C2_2 171.4(15) . . . . ?
Cd4 O1A_2 C7A_2 O2A_2 -1(3) . . . . ?
Cd4 O1A_2 C7A_2 C2A_2 180(2) . . . . ?
Cd4 O2A_2 C7A_2 O1A_2 1(3) . . . . ?
Cd4 O2A_2 C7A_2 C2A_2 -180(2) . . . . ?
Cd2 C1_1 C2_1 C3_1 166(3) . . . . ?
Cd2 C1_1 C2_1 C7_1 -11(5) . . . . ?
Cd2 C1_1 O1_1 Cd3A -68.9(7) . . . 8_566 ?
Cd2 C37_1 O5_1 Cd1 -71.8(8) 3_445 . . 7_666 ?
C1_1 C2_1 C3_1 C4_1 -178.0(9) . . . . ?
C1_1 C2_1 C7_1 C6_1 177.7(9) . . . . ?
C2_1 C1_1 O1_1 Cd3A 107.8(10) . . . 8_566 ?
C2_1 C1_1 O1_1 Cd2 176.7(9) . . . . ?
C2_1 C1_1 O2_1 Cd2 -176.2(7) . . . . ?
C2_1 C3_1 C4_1 C5_1 1.5(16) . . . . ?
C3_1 C2_1 C7_1 C6_1 0.7(16) . . . . ?
C3_1 C4_1 C5_1 C6_1 -1.4(16) . . . . ?
C3_1 C4_1 C5_1 C53_1 175.8(9) . . . . ?
C4_1 C5_1 C6_1 C7_1 1.0(16) . . . . ?
C4_1 C5_1 C53_1 C51_1 -139.4(11) . . . . ?
C4_1 C5_1 C53_1 C52_1 40.8(16) . . . . ?
C5_1 C6_1 C7_1 C2_1 -0.7(16) . . . . ?
C6_1 C5_1 C53_1 C51_1 37.9(15) . . . . ?
C6_1 C5_1 C53_1 C52_1 -142.0(11) . . . . ?
C7_1 C2_1 C3_1 C4_1 -1.1(15) . . . . ?
C8_1 C9_1 C10_1 C51_1 -5.8(15) . . . . ?
C8_1 C9_1 C11_1 C12_1 63.7(14) . . . . ?
C8_1 C9_1 C11_1 C25_1 -119.6(10) . . . . ?
C8_1 C52_1 C53_1 C5_1 178.5(10) . . . . ?
C8_1 C52_1 C53_1 C51_1 -1.4(17) . . . . ?
C9_1 C8_1 C52_1 C53_1 1.2(17) . . . . ?
C9_1 C10_1 C51_1 C53_1 5.9(16) . . . . ?
C9_1 C11_1 C12_1 C13_1 4.8(14) . . . . ?
C9_1 C11_1 C12_1 C38_1 -172.9(8) . . . . ?
C9_1 C11_1 C25_1 C26_1 57.3(12) . . . . ?
C9_1 C11_1 C25_1 C30_1 -123.6(9) . . . . ?
C10_1 C9_1 C11_1 C12_1 -121.2(11) . . . . ?
C10_1 C9_1 C11_1 C25_1 55.4(12) . . . . ?
C10_1 C51_1 C53_1 C5_1 178.0(10) . . . . ?
C10_1 C51_1 C53_1 C52_1 -2.2(16) . . . . ?
C11_1 C9_1 C10_1 C51_1 178.9(9) . . . . ?
C11_1 C12_1 C13_1 C14_1 -133.6(9) . . . . ?
C11_1 C12_1 C13_1 C54_1 47.8(13) . . . . ?
C11_1 C12_1 C38_1 C39_1 43.6(13) . . . . ?
C11_1 C12_1 C38_1 C43_1 -134.9(10) . . . . ?
C11_1 C25_1 C26_1 C27_1 175.3(9) . . . . ?
C11_1 C25_1 C30_1 C29_1 -177.6(8) . . . . ?
C12_1 C11_1 C25_1 C26_1 -126.2(11) . . . . ?
C12_1 C11_1 C25_1 C30_1 52.9(14) . . . . ?
C12_1 C13_1 C14_1 C15_1 179.6(8) . . . . ?
C12_1 C13_1 C54_1 C17_1 179.2(9) . . . . ?
C12_1 C38_1 C39_1 C40_1 177.9(8) . . . . ?
C12_1 C38_1 C43_1 C42_1 -179.8(8) . . . . ?
C13_1 C12_1 C38_1 C39_1 -134.2(9) . . . . ?
C13_1 C12_1 C38_1 C43_1 47.3(12) . . . . ?
C13_1 C14_1 C15_1 C16_1 2.3(14) . . . . ?
C14_1 C13_1 C54_1 C17_1 0.5(14) . . . . ?
C14_1 C15_1 C16_1 C17_1 -1.5(14) . . . . ?
C14_1 C15_1 C16_1 C18_1 177.6(8) . . . . ?
C15_1 C16_1 C17_1 C54_1 0.3(14) . . . . ?
C15_1 C16_1 C18_1 C19_1 34.6(14) . . . . ?
C15_1 C16_1 C18_1 C23_1 -144.3(10) . . . . ?
C16_1 C17_1 C54_1 C13_1 0.2(15) . . . . ?
C16_1 C18_1 C19_1 C20_1 177.9(8) . . . . ?
C16_1 C18_1 C23_1 C22_1 -179.9(9) . . . . ?
C17_1 C16_1 C18_1 C19_1 -146.3(9) . . . . ?
C17_1 C16_1 C18_1 C23_1 34.8(14) . . . . ?
C18_1 C16_1 C17_1 C54_1 -178.9(9) . . . . ?
C18_1 C19_1 C20_1 C21_1 2.5(14) . . . . ?
C19_1 C18_1 C23_1 C22_1 1.1(14) . . . . ?
C19_1 C20_1 C21_1 C22_1 0.2(14) . . . . ?
C19_1 C20_1 C21_1 C24_1 178.8(8) . . . . ?
C20_1 C21_1 C22_1 C23_1 -2.1(14) . . . . ?
C20_1 C21_1 C24_1 O3_1 1.4(13) . . . . ?
C20_1 C21_1 C24_1 O4_1 -176.1(8) . . . . ?
C21_1 C22_1 C23_1 C18_1 1.4(15) . . . . ?
C21_1 C24_1 O3_1 Cd3A 73.6(16) . . . 3 ?
C21_1 C24_1 O3_1 Cd3 59.8(10) . . . 3 ?
C21_1 C24_1 O3_1 Cd2 -170.7(6) . . . 6_575 ?
C21_1 C24_1 O4_1 Cd1 -150.0(8) . . . . ?
C22_1 C21_1 C24_1 O3_1 179.9(8) . . . . ?
C22_1 C21_1 C24_1 O4_1 2.5(13) . . . . ?
C23_1 C18_1 C19_1 C20_1 -3.1(14) . . . . ?
C24_1 C21_1 C22_1 C23_1 179.3(8) . . . . ?
C25_1 C11_1 C12_1 C13_1 -171.5(8) . . . . ?
C25_1 C11_1 C12_1 C38_1 10.9(14) . . . . ?
C25_1 C26_1 C27_1 C28_1 3.1(16) . . . . ?
C26_1 C25_1 C30_1 C29_1 1.5(13) . . . . ?
C26_1 C27_1 C28_1 C29_1 0.2(16) . . . . ?
C26_1 C27_1 C28_1 C31_1 -178.1(10) . . . . ?
C27_1 C28_1 C29_1 C30_1 -2.7(14) . . . . ?
C27_1 C28_1 C31_1 C32_1 37.6(16) . . . . ?
C27_1 C28_1 C31_1 C36_1 -143.3(11) . . . . ?
C28_1 C29_1 C30_1 C25_1 1.8(13) . . . . ?
C28_1 C31_1 C32_1 C33_1 -176.9(11) . . . . ?
C28_1 C31_1 C36_1 C35_1 175.4(9) . . . . ?
C29_1 C28_1 C31_1 C32_1 -140.8(11) . . . . ?
C29_1 C28_1 C31_1 C36_1 38.4(15) . . . . ?
C30_1 C25_1 C26_1 C27_1 -3.8(15) . . . . ?
C31_1 C28_1 C29_1 C30_1 175.7(8) . . . . ?
C31_1 C32_1 C33_1 C34_1 1(2) . . . . ?
C32_1 C31_1 C36_1 C35_1 -5.4(16) . . . . ?
C32_1 C33_1 C34_1 C35_1 -5.2(18) . . . . ?
C32_1 C33_1 C34_1 C37_1 179.5(10) . . . . ?
C33_1 C34_1 C35_1 C36_1 3.6(16) . . . . ?
C33_1 C34_1 C37_1 O5_1 -175.5(10) . . . . ?
C33_1 C34_1 C37_1 O6_1 3.0(15) . . . . ?
C34_1 C35_1 C36_1 C31_1 1.7(16) . . . . ?
C34_1 C37_1 O5_1 Cd2 178.4(8) . . . 3_445 ?
C34_1 C37_1 O5_1 Cd1 106.6(10) . . . 7_666 ?
C34_1 C37_1 O6_1 Cd2 -178.4(7) . . . 3_445 ?
C35_1 C34_1 C37_1 O5_1 9.4(15) . . . . ?
C35_1 C34_1 C37_1 O6_1 -172.1(10) . . . . ?
C36_1 C31_1 C32_1 C33_1 3.9(18) . . . . ?
C37_1 C34_1 C35_1 C36_1 178.8(9) . . . . ?
C38_1 C12_1 C13_1 C14_1 44.1(12) . . . . ?
C38_1 C12_1 C13_1 C54_1 -134.5(9) . . . . ?
C38_1 C39_1 C40_1 C41_1 4.9(15) . . . . ?
C39_1 C38_1 C43_1 C42_1 1.7(14) . . . . ?
C39_1 C40_1 C41_1 C42_1 -3.9(15) . . . . ?
C39_1 C40_1 C41_1 C44_1 176.3(9) . . . . ?
C40_1 C41_1 C42_1 C43_1 1.9(14) . . . . ?
C40_1 C41_1 C44_1 C45_1 37.8(15) . . . . ?
C40_1 C41_1 C44_1 C49_1 -149.8(10) . . . . ?
C41_1 C42_1 C43_1 C38_1 -0.9(15) . . . . ?
C41_1 C44_1 C45_1 C46_1 177.0(10) . . . . ?
C41_1 C44_1 C49_1 C48_1 -178.6(9) . . . . ?
C42_1 C41_1 C44_1 C45_1 -142.0(11) . . . . ?
C42_1 C41_1 C44_1 C49_1 30.4(16) . . . . ?
C43_1 C38_1 C39_1 C40_1 -3.6(13) . . . . ?
C44_1 C41_1 C42_1 C43_1 -178.3(9) . . . . ?
C44_1 C45_1 C46_1 C47_1 -0.5(17) . . . . ?
C45_1 C44_1 C49_1 C48_1 -6.0(16) . . . . ?
C45_1 C46_1 C47_1 C48_1 -1.6(17) . . . . ?
C45_1 C46_1 C47_1 C50_1 -176.9(10) . . . . ?
C46_1 C47_1 C48_1 C49_1 -0.1(16) . . . . ?
C46_1 C47_1 C50_1 O7_1 -6.8(16) . . . . ?
C46_1 C47_1 C50_1 O8_1 173.5(10) . . . . ?
C47_1 C48_1 C49_1 C44_1 4.0(16) . . . . ?
C47_1 C50_1 O7_1 Cd3A -164.4(10) . . . . ?
C47_1 C50_1 O7_1 Cd3 -125.9(9) . . . . ?
C47_1 C50_1 O8_1 Cd2 -164.3(8) . . . 8_465 ?
C47_1 C50_1 O8_1 Cd1 73(2) . . . 3_445 ?
C48_1 C47_1 C50_1 O7_1 178.0(10) . . . . ?
C48_1 C47_1 C50_1 O8_1 -1.8(15) . . . . ?
C49_1 C44_1 C45_1 C46_1 4.3(16) . . . . ?
C50_1 C47_1 C48_1 C49_1 175.4(10) . . . . ?
C52_1 C8_1 C9_1 C10_1 2.3(15) . . . . ?
C52_1 C8_1 C9_1 C11_1 177.6(10) . . . . ?
C53_1 C5_1 C6_1 C7_1 -176.3(10) . . . . ?
C54_1 C13_1 C14_1 C15_1 -1.7(13) . . . . ?
O1_1 C1_1 C2_1 C3_1 3.4(15) . . . . ?
O1_1 C1_1 C2_1 C7_1 -173.5(9) . . . . ?
O1_1 C1_1 O2_1 Cd2 3.8(11) . . . . ?
O2_1 C1_1 C2_1 C3_1 -176.6(9) . . . . ?
O2_1 C1_1 C2_1 C7_1 6.4(14) . . . . ?
O2_1 C1_1 O1_1 Cd3A -72.1(13) . . . 8_566 ?
O2_1 C1_1 O1_1 Cd2 -3.3(10) . . . . ?
O3_1 Cd3 O1_2 C7_2 -155(5) 3_445 . . . ?
O3_1 C24_1 O4_1 Cd1 32.7(17) . . . . ?
O4_1 C24_1 O3_1 Cd3A -109.1(14) . . . 3 ?
O4_1 C24_1 O3_1 Cd3 -122.9(8) . . . 3 ?
O4_1 C24_1 O3_1 Cd2 6.6(10) . . . 6_575 ?
O5_1 C37_1 O6_1 Cd2 0.0(10) . . . 3_445 ?
O6_1 C37_1 O5_1 Cd2 0.0(10) . . . 3_445 ?
O6_1 C37_1 O5_1 Cd1 -71.8(14) . . . 7_666 ?
O7_1 Cd3 O1_2 C7_2 102(6) . . . . ?
O7_1 C50_1 O8_1 Cd2 15.9(13) . . . 8_465 ?
O7_1 C50_1 O8_1 Cd1 -107(2) . . . 3_445 ?
O8_1 C50_1 O7_1 Cd3A 15(2) . . . . ?
O8_1 C50_1 O7_1 Cd3 53.8(17) . . . . ?
O3_2 Cd3 O1_2 C7_2 -53(6) 4_545 . . . ?
C1_2 C2_2 C3_2 C4_2 0.0 . . . . ?
C1_2 C2_2 C7_2 O1_2 172.7(17) . . . . ?
C1_2 C2_2 C7_2 O2_2 -16(3) . . . . ?
C2_2 C1_2 C6_2 C5_2 0.0 . . . . ?
C2_2 C3_2 C4_2 C5_2 0.0 . . . . ?
C3_2 C2_2 C7_2 O1_2 -1(3) . . . . ?
C3_2 C2_2 C7_2 O2_2 170.4(18) . . . . ?
C3_2 C4_2 C5_2 C6_2 0.0 . . . . ?
C3_2 C4_2 C5_2 C8_2 -168.8(13) . . . . ?
C4_2 C5_2 C6_2 C1_2 0.0 . . . . ?
C4_2 C5_2 C8_2 C9_2 -59.7(12) . . . . ?
C4_2 C5_2 C8_2 C13_2 130.0(9) . . . . ?
C5_2 C8_2 C9_2 C10_2 -170.5(13) . . . . ?
C5_2 C8_2 C13_2 C12_2 170.0(13) . . . . ?
C6_2 C1_2 C2_2 C3_2 0.0 . . . . ?
C6_2 C1_2 C2_2 C7_2 -173.9(16) . . . . ?
C6_2 C5_2 C8_2 C9_2 131.6(9) . . . . ?
C6_2 C5_2 C8_2 C13_2 -38.7(14) . . . . ?
C7_2 C2_2 C3_2 C4_2 173.8(16) . . . . ?
C8_2 C5_2 C6_2 C1_2 168.4(13) . . . . ?
C8_2 C9_2 C10_2 C11_2 0.0 . . . . ?
C9_2 C8_2 C13_2 C12_2 0.0 . . . . ?
C9_2 C10_2 C11_2 C12_2 0.0 . . . . ?
C9_2 C10_2 C11_2 C14_2 167.5(14) . . . . ?
C10_2 C11_2 C12_2 C13_2 0.0 . . . . ?
C10_2 C11_2 C14_2 C14_2 -43(2) . . . 7_566 ?
C10_2 C11_2 C14_2 C15_2 112.2(11) . . . . ?
C11_2 C12_2 C13_2 C8_2 0.0 . . . . ?
C11_2 C14_2 C15_2 C16_2 143.2(9) . . . . ?
C11_2 C14_2 C15_2 C20_2 -31.2(13) . . . . ?
C12_2 C11_2 C14_2 C14_2 125.3(14) . . . 7_566 ?
C12_2 C11_2 C14_2 C15_2 -79.2(10) . . . . ?
C13_2 C8_2 C9_2 C10_2 0.0 . . . . ?
C1A_2 C2A_2 C3A_2 C4A_2 0.0 . . . . ?
C1A_2 C2A_2 C7A_2 O1A_2 177.2(19) . . . . ?
C1A_2 C2A_2 C7A_2 O2A_2 -2(3) . . . . ?
C2A_2 C1A_2 C6A_2 C5A_2 0.0 . . . . ?
C2A_2 C3A_2 C4A_2 C5A_2 0.0 . . . . ?
C3A_2 C2A_2 C7A_2 O1A_2 -2(3) . . . . ?
C3A_2 C2A_2 C7A_2 O2A_2 178.3(19) . . . . ?
C3A_2 C4A_2 C5A_2 C6A_2 0.0 . . . . ?
C3A_2 C4A_2 C5A_2 C8A_2 -177.9(15) . . . . ?
C4A_2 C5A_2 C6A_2 C1A_2 0.0 . . . . ?
C4A_2 C5A_2 C8A_2 C9A_2 -153.9(16) . . . . ?
C4A_2 C5A_2 C8A_2 C13A_2 30(3) . . . . ?
C5A_2 C8A_2 C9A_2 C10A_2 -179.1(17) . . . . ?
C5A_2 C8A_2 C13A_2 C12A_2 -179.4(17) . . . . ?
C6A_2 C1A_2 C2A_2 C3A_2 0.0 . . . . ?
C6A_2 C1A_2 C2A_2 C7A_2 -179.7(17) . . . . ?
C6A_2 C5A_2 C8A_2 C9A_2 28(2) . . . . ?
C6A_2 C5A_2 C8A_2 C13A_2 -147.6(17) . . . . ?
C7A_2 C2A_2 C3A_2 C4A_2 179.6(18) . . . . ?
C8A_2 C5A_2 C6A_2 C1A_2 177.9(15) . . . . ?
C8A_2 C9A_2 C10A_2 C11A_2 -1(3) . . . . ?
C9A_2 C8A_2 C13A_2 C12A_2 5(3) . . . . ?
C9A_2 C10A_2 C11A_2 C12A_2 3(3) . . . . ?
C9A_2 C10A_2 C11A_2 C14_2 -169.1(17) . . . . ?
C10A_2 C11A_2 C12A_2 C13A_2 -1(3) . . . . ?
C10A_2 C11A_2 C14_2 C14_2 30(3) . . . 7_566 ?
C10A_2 C11A_2 C14_2 C15A_2 -129(2) . . . . ?
C11A_2 C12A_2 C13A_2 C8A_2 -2(3) . . . . ?
C11A_2 C14_2 C15A_2 C16A_2 35(2) . . . . ?
C11A_2 C14_2 C15A_2 C20A_2 -142.3(15) . . . . ?
C12A_2 C11A_2 C14_2 C14_2 -142.1(16) . . . 7_566 ?
C12A_2 C11A_2 C14_2 C15A_2 58.9(19) . . . . ?
C13A_2 C8A_2 C9A_2 C10A_2 -3(3) . . . . ?
C14_2 C11_2 C12_2 C13_2 -169.8(11) . . . . ?
C14_2 C11A_2 C12A_2 C13A_2 172.4(16) . . . . ?
C14_2 C14_2 C15_2 C16_2 -60.0(15) 7_566 . . . ?
C14_2 C14_2 C15_2 C20_2 125.5(12) 7_566 . . . ?
C14_2 C14_2 C15A_2 C16A_2 -123(2) 7_566 . . . ?
C14_2 C14_2 C15A_2 C20A_2 59(2) 7_566 . . . ?
C14_2 C15_2 C16_2 C17_2 -174.7(11) . . . . ?
C14_2 C15_2 C20_2 C19_2 174.2(12) . . . . ?
C14_2 C15A_2 C16A_2 C17A_2 -175.8(16) . . . . ?
C14_2 C15A_2 C20A_2 C19A_2 174.6(15) . . . . ?
C15_2 C16_2 C17_2 C18_2 0.0 . . . . ?
C16_2 C15_2 C20_2 C19_2 0.0 . . . . ?
C16_2 C17_2 C18_2 C19_2 0.0 . . . . ?
C16_2 C17_2 C18_2 C21_2 175.1(12) . . . . ?
C17_2 C18_2 C19_2 C20_2 0.0 . . . . ?
C17_2 C18_2 C21_2 C22_2 -30.7(14) . . . . ?
C17_2 C18_2 C21_2 C26_2 146.5(8) . . . . ?
C18_2 C19_2 C20_2 C15_2 0.0 . . . . ?
C18_2 C21_2 C22_2 C23_2 -178.2(10) . . . . ?
C18_2 C21_2 C26_2 C25_2 -179.5(9) . . . . ?
C19_2 C18_2 C21_2 C22_2 144.4(9) . . . . ?
C19_2 C18_2 C21_2 C26_2 -38.5(12) . . . . ?
C20_2 C15_2 C16_2 C17_2 0.0 . . . . ?
C21_2 C18_2 C19_2 C20_2 -175.0(12) . . . . ?
C21_2 C22_2 C23_2 C24_2 -4.8(14) . . . . ?
C21_2 C18A_2 C19A_2 C20A_2 -177.4(15) . . . . ?
C22_2 C21_2 C26_2 C25_2 -2.1(14) . . . . ?
C22_2 C21_2 C18A_2 C17A_2 37(2) . . . . ?
C22_2 C21_2 C18A_2 C19A_2 -145.0(15) . . . . ?
C22_2 C23_2 C24_2 C25_2 2.0(14) . . . . ?
C22_2 C23_2 C24_2 C27_2 179.3(8) . . . . ?
C23_2 C24_2 C25_2 C26_2 0.6(14) . . . . ?
C23_2 C24_2 C27_2 O4_2 -178.0(8) . . . . ?
C23_2 C24_2 C27_2 O3_2 1.2(13) . . . . ?
C24_2 C25_2 C26_2 C21_2 -0.5(15) . . . . ?
C25_2 C24_2 C27_2 O4_2 -0.7(13) . . . . ?
C25_2 C24_2 C27_2 O3_2 178.4(8) . . . . ?
C26_2 C21_2 C22_2 C23_2 4.8(14) . . . . ?
C26_2 C21_2 C18A_2 C17A_2 -141.6(16) . . . . ?
C26_2 C21_2 C18A_2 C19A_2 36(2) . . . . ?
C27_2 C24_2 C25_2 C26_2 -176.7(8) . . . . ?
C15A_2 C16A_2 C17A_2 C18A_2 1(3) . . . . ?
C16A_2 C15A_2 C20A_2 C19A_2 -3(3) . . . . ?
C16A_2 C17A_2 C18A_2 C21_2 175.6(15) . . . . ?
C16A_2 C17A_2 C18A_2 C19A_2 -2(3) . . . . ?
C17A_2 C18A_2 C19A_2 C20A_2 0(3) . . . . ?
C18A_2 C21_2 C22_2 C23_2 -174.3(10) . . . . ?
C18A_2 C21_2 C26_2 C25_2 176.9(11) . . . . ?
C18A_2 C19A_2 C20A_2 C15A_2 2(3) . . . . ?
C20A_2 C15A_2 C16A_2 C17A_2 1(3) . . . . ?

loop_
_platon_squeeze_void_nr
_platon_squeeze_void_average_x
_platon_squeeze_void_average_y
_platon_squeeze_void_average_z
_platon_squeeze_void_volume
_platon_squeeze_void_count_electrons
_platon_squeeze_void_content
1 -0.003 0.000 0.000 1343 -66 ' '
2 0.084 0.500 0.000 1343 -66 ' '
3 0.541 0.235 0.250 1314 52 ' '
4 0.041 0.735 0.250 1314 52 ' '
5 0.409 0.500 0.500 1343 -66 ' '
6 0.909 1.000 0.500 1343 -66 ' '
7 0.038 0.265 0.750 1311 51 ' '
8 0.538 0.765 0.750 1311 51 ' '
